data_1551388
loop_
_publ_author_name
'Nagula Chandramouli'
'Yann Ferrand'
'Guillaume Lautrette'
'Brice Kauffmann'
'Cameron David Mackereth'
'Michel Laguerre'
'Didier Dubreuil'
'Ivan Huc'

_publ_section_title
;
 Iterative design of a helically folded aromatic oligoamide sequence for
 the selective encapsulation of fructose
;
_journal_name_full 'Nature Chemistry'
_journal_page_first 334
_journal_page_last 341
_journal_paper_doi 10.1038/nchem.2195
_journal_volume 7
_journal_year 2015
_chemical_formula_sum 'C188 H186 Cl0 F N36 O36'
_chemical_formula_weight 3544.72
_space_group_crystal_system triclinic
_space_group_IT_number 2
_space_group_name_Hall '-P 1'
_space_group_name_H-M_alt 'P -1'
_atom_sites_solution_hydrogens geom
_cell_angle_alpha 105.041(3)
_cell_angle_beta 90.103(2)
_cell_angle_gamma 108.356(3)
_cell_formula_units_Z 2
_cell_length_a 17.5372(14)
_cell_length_b 19.8099(16)
_cell_length_c 33.578(3)
_cell_measurement_reflns_used 2867
_cell_measurement_temperature 100(2)
_cell_measurement_theta_max 39.966
_cell_measurement_theta_min 1.968
_cell_volume 10648.0(16)
_computing_cell_refinement 'CrystalClear 1.36'
_computing_data_collection 'CrystalClear 1.36'
_computing_data_reduction 'CrystalClear 1.36'
_computing_structure_refinement 'SHELXL-2013 (Sheldrick, 2013)'
_computing_structure_solution 'Superflip (Palatinus, 2007)'
_diffrn_ambient_temperature 100(2)
_diffrn_measured_fraction_theta_full 0.887
_diffrn_measured_fraction_theta_max 0.726
_diffrn_measurement_device_type 'Partial Chi'
_diffrn_measurement_method 'omega scans'
_diffrn_radiation_type CuK\a
_diffrn_radiation_wavelength 1.54178
_diffrn_reflns_av_R_equivalents 0.0632
_diffrn_reflns_av_unetI/netI 0.0970
_diffrn_reflns_Laue_measured_fraction_full 0.887
_diffrn_reflns_Laue_measured_fraction_max 0.726
_diffrn_reflns_limit_h_max 19
_diffrn_reflns_limit_h_min -19
_diffrn_reflns_limit_k_max 24
_diffrn_reflns_limit_k_min -24
_diffrn_reflns_limit_l_max 38
_diffrn_reflns_limit_l_min -38
_diffrn_reflns_number 50396
_diffrn_reflns_point_group_measured_fraction_full 0.887
_diffrn_reflns_point_group_measured_fraction_max 0.726
_diffrn_reflns_theta_full 67.679
_diffrn_reflns_theta_max 39.966
_diffrn_reflns_theta_min 1.368
_diffrn_source 'Rigaku MM007 rotating anode'
_exptl_absorpt_coefficient_mu 0.652
_exptl_absorpt_correction_T_max 0.790597
_exptl_absorpt_correction_T_min 0.122343
_exptl_absorpt_correction_type multi-scan
_exptl_absorpt_process_details 'Rigaku CrystalClear 1.36'
_exptl_crystal_colour yellow
_exptl_crystal_density_diffrn 1.106
_exptl_crystal_description prism
_exptl_crystal_F_000 3726
_exptl_crystal_size_max 0.1
_exptl_crystal_size_mid 0.05
_exptl_crystal_size_min 0.05
_refine_diff_density_max 0.611
_refine_diff_density_min -0.526
_refine_diff_density_rms 0.138
_refine_ls_extinction_coef 0.0023(2)
_refine_ls_extinction_expression Fc^*^=kFc[1+0.001xFc^2^\l^3^/sin(2\q)]^-1/4^
_refine_ls_extinction_method SHELXL
_refine_ls_goodness_of_fit_ref 1.437
_refine_ls_hydrogen_treatment constr
_refine_ls_matrix_type full
_refine_ls_number_parameters 2351
_refine_ls_number_reflns 20804
_refine_ls_number_restraints 28
_refine_ls_restrained_S_all 1.437
_refine_ls_R_factor_all 0.1906
_refine_ls_R_factor_gt 0.1538
_refine_ls_shift/su_max 0.063
_refine_ls_shift/su_mean 0.015
_refine_ls_structure_factor_coef Fsqd
_refine_ls_weighting_details 'w=1/[\s^2^(Fo^2^)+(0.2000P)^2^] where P=(Fo^2^+2Fc^2^)/3'
_refine_ls_weighting_scheme calc
_refine_ls_wR_factor_gt 0.3813
_refine_ls_wR_factor_ref 0.4228
_reflns_Friedel_coverage 0.000
_reflns_Friedel_fraction_full .
_reflns_Friedel_fraction_max .
_reflns_number_gt 11321
_reflns_number_total 20804
_reflns_threshold_expression 'I > 2\s(I)'
_cod_data_source_file nchem.2195-s7.cif
_cod_data_source_block fruc-disym-first
_cod_database_code 1551388
_shelx_space_group_comment
;
The symmetry employed for this shelxl refinement is uniquely defined
by the following loop, which should always be used as a source of
symmetry information in preference to the above space-group names.
They are only intended as comments.
;
_shelxl_version_number 2013-4

loop_
_space_group_symop_operation_xyz
'x, y, z'
'-x, -y, -z'

loop_
_atom_site_label
_atom_site_type_symbol
_atom_site_fract_x
_atom_site_fract_y
_atom_site_fract_z
_atom_site_U_iso_or_equiv
_atom_site_adp_type
_atom_site_occupancy
_atom_site_site_symmetry_order
_atom_site_calc_flag
_atom_site_refinement_flags_posn
_atom_site_refinement_flags_adp
_atom_site_refinement_flags_occupancy
_atom_site_disorder_assembly
_atom_site_disorder_group
O15 O 0.9663(7) 0.4667(5) 0.4092(3) 0.151(5) Uani 1 1 d . . . . .
F1 F 0.9213(4) 0.3046(4) 0.26739(18) 0.130(2) Uani 1 1 d . . . . .
N744 N 0.5297(8) 0.5283(7) 0.1891(4) 0.130(4) Uani 1 1 d . . . . .
O18 O 0.4568(5) -0.0052(4) 0.04632(19) 0.127(3) Uani 1 1 d . . . . .
O19 O 0.7775(5) 0.3205(5) 0.4986(2) 0.152(3) Uani 1 1 d . . . . .
O20 O 0.7485(5) -0.0420(5) 0.2994(2) 0.141(3) Uani 1 1 d . . . . .
O4F O 0.7491(5) 0.2783(4) 0.2083(2) 0.134(3) Uani 1 1 d . . . . .
H21A H 0.7883 0.2830 0.2234 0.201 Uiso 1 1 calc R U . . .
O22 O 0.3363(5) 0.0379(4) 0.4639(2) 0.159(3) Uani 1 1 d . . . . .
O23 O 1.0552(4) 0.2258(4) 0.0319(2) 0.124(2) Uani 1 1 d . . . . .
O24 O 1.1113(5) 0.4119(4) 0.1763(2) 0.133(3) Uani 1 1 d . . . . .
O25 O 1.0926(5) 0.1391(4) 0.1979(2) 0.140(3) Uani 1 1 d . . . . .
O1F O 0.6275(5) 0.1415(4) 0.2589(2) 0.145(3) Uani 1 1 d . . . . .
N602 N 0.3381(6) 0.0104(5) 0.2794(3) 0.144(4) Uani 1 1 d . . . . .
H602 H 0.3735 0.0539 0.2863 0.172 Uiso 1 1 calc R U . . .
O28 O 0.2181(6) -0.1765(5) 0.0962(3) 0.121(3) Uani 1 1 d . . . . .
N601 N 0.3702(5) 0.0097(4) 0.2150(3) 0.120(3) Uani 1 1 d . . . . .
O30 O 0.5322(5) -0.0114(4) 0.3619(2) 0.153(3) Uani 1 1 d . . . . .
N806 N 0.4992(5) 0.0935(5) 0.1037(3) 0.121(3) Uani 1 1 d . . . . .
H806 H 0.4958 0.1046 0.1300 0.146 Uiso 1 1 calc R U . . .
N600 N 0.4091(6) 0.0140(4) 0.1493(2) 0.117(3) Uani 1 1 d . . . . .
O3F O 0.5819(4) 0.2833(4) 0.2002(2) 0.135(3) Uani 1 1 d . . . . .
H33 H 0.6196 0.3162 0.1954 0.203 Uiso 1 1 calc R U . . .
O6F O 0.7177(4) 0.0865(4) 0.1968(2) 0.124(3) Uani 1 1 d . . . . .
H34 H 0.6748 0.0595 0.2016 0.187 Uiso 1 1 calc R U . . .
O35 O 0.2613(6) -0.0757(5) 0.3097(2) 0.148(3) Uani 1 1 d . . . . .
O36 O 0.7902(6) 0.4091(5) 0.2626(3) 0.150(4) Uani 1 1 d . . . . .
N910 N 0.9026(5) 0.0940(4) 0.1655(2) 0.127(3) Uani 1 1 d . . . . .
H910 H 0.9192 0.1356 0.1843 0.153 Uiso 1 1 calc R U . . .
O38 O 1.0978(5) 0.3272(4) 0.3581(2) 0.137(3) Uani 1 1 d . . . . .
N802 N 0.9128(6) 0.4091(6) 0.1495(3) 0.123(3) Uani 1 1 d . . . . .
O40 O 0.9315(7) 0.6181(5) 0.3390(3) 0.150(4) Uani 1 1 d . . . . .
N1 N 1.0203(6) 0.3446(5) 0.2125(3) 0.140(4) Uani 1 1 d . . . . .
H1 H 0.9826 0.3029 0.2091 0.167 Uiso 1 1 calc R U . . .
O504 O 1.3218(5) 0.4693(5) 0.2809(3) 0.129(3) Uani 1 1 d . . . . .
O803 O 1.0011(6) 0.5838(5) 0.2217(3) 0.148(4) Uani 1 1 d . . . . .
O508 O 0.5140(6) 0.4460(4) 0.3237(3) 0.155(3) Uani 1 1 d . . . . .
N5 N 0.9888(5) 0.2240(5) 0.1507(3) 0.110(3) Uani 1 1 d . . . . .
O906 O 0.3805(6) 0.1979(5) 0.0798(3) 0.148(4) Uani 1 1 d . . . . .
N7 N 0.9168(8) 0.1125(6) 0.2514(4) 0.140(5) Uani 1 1 d . . . . .
N8 N 0.4063(8) 0.0932(7) 0.3555(4) 0.144(5) Uani 1 1 d . . . . .
O506 O 0.2953(5) 0.1982(5) 0.3049(3) 0.153(3) Uani 1 1 d . . . . .
O800 O 0.8401(7) -0.0277(5) 0.1581(3) 0.175(4) Uani 1 1 d . . . . .
N11 N 0.5607(6) -0.0197(5) 0.2569(3) 0.121(4) Uani 1 1 d . . . . .
N12 N 1.1343(5) 0.2689(5) 0.2532(3) 0.126(3) Uani 1 1 d . . . . .
N14 N 0.9048(6) 0.4806(5) 0.2257(3) 0.133(3) Uani 1 1 d . . . . .
H14 H 0.8757 0.4362 0.2128 0.159 Uiso 1 1 calc R U . . .
N15 N 0.5839(6) -0.0470(5) 0.1168(3) 0.137(4) Uani 1 1 d . . . . .
H15 H 0.6168 -0.0025 0.1250 0.164 Uiso 1 1 calc R U . . .
O502 O 1.1160(5) 0.1349(4) 0.1355(3) 0.140(3) Uani 1 1 d . . . . .
O801 O 0.3570(6) -0.2080(5) 0.2343(3) 0.155(3) Uani 1 1 d . . . . .
N19 N 0.8937(6) 0.5120(5) 0.2660(3) 0.129(3) Uani 1 1 d . . . . .
H19 H 0.9238 0.5554 0.2799 0.155 Uiso 1 1 calc R U . . .
O804 O 0.6142(5) 0.3922(5) 0.4935(2) 0.154(3) Uani 1 1 d . . . . .
O904 O 0.5620(7) 0.3847(6) 0.0087(3) 0.170(4) Uani 1 1 d . . . . .
N23 N 1.0248(7) 0.2276(6) 0.3010(3) 0.131(5) Uani 1 1 d . . . . .
H23 H 1.0257 0.2133 0.2746 0.158 Uiso 1 1 calc R U . . .
O2F O 0.5058(6) 0.1457(5) 0.2028(3) 0.154(4) Uani 1 1 d . . . . .
H500 H 0.4962 0.1670 0.1865 0.231 Uiso 1 1 calc R U . . .
N25 N 0.8144(7) 0.1891(6) 0.0429(3) 0.138(4) Uani 1 1 d . . . . .
N26 N 0.6927(6) 0.4175(5) 0.3989(3) 0.128(3) Uani 1 1 d . . . . .
N27 N 0.8101(8) 0.2932(6) 0.3723(4) 0.144(5) Uani 1 1 d . . . . .
N28 N 0.4870(6) 0.3857(6) 0.1267(3) 0.118(3) Uani 1 1 d . . . . .
N29 N 0.8522(5) 0.2561(5) 0.0548(3) 0.117(3) Uani 1 1 d . . . . .
N30 N 0.5704(6) -0.0375(5) 0.1865(3) 0.127(4) Uani 1 1 d . . . . .
N508 N 0.6575(6) 0.3377(5) 0.1328(3) 0.129(4) Uani 1 1 d . . . . .
H508 H 0.6410 0.3360 0.1568 0.155 Uiso 1 1 calc R U . . .
O510 O 0.7347(5) 0.4180(4) 0.0999(3) 0.154(3) Uani 1 1 d . . . . .
C4 C 0.5665(7) 0.1345(6) 0.0453(3) 0.141(5) Uani 1 1 d . . . . .
H4 H 0.5439 0.0882 0.0266 0.169 Uiso 1 1 calc R U . . .
N605 N 0.6753(6) 0.0307(6) 0.0694(3) 0.116(3) Uani 1 1 d . . . . .
N807 N 0.5838(5) 0.2179(5) 0.1160(3) 0.107(3) Uani 1 1 d . . . . .
N805 N 0.5889(8) 0.3183(7) 0.4260(4) 0.141(5) Uani 1 1 d . . . . .
N505 N 0.4320(8) 0.3121(7) 0.2267(4) 0.140(4) Uani 1 1 d . . . . .
N503 N 1.1263(7) 0.1697(8) 0.1730(3) 0.139(4) Uani 1 1 d . . . . .
N912 N 0.9259(6) 0.3858(5) 0.3448(3) 0.129(3) Uani 1 1 d . . . . .
H912 H 0.8872 0.3464 0.3325 0.155 Uiso 1 1 calc R U . . .
N913 N 0.7092(7) 0.1819(6) 0.3543(3) 0.114(4) Uani 1 1 d . . . . .
N777 N 0.4170(5) 0.2639(5) 0.1480(3) 0.129(3) Uani 1 1 d . . . . .
H777 H 0.4519 0.3035 0.1633 0.155 Uiso 1 1 calc R U . . .
C13 C 0.7704(8) 0.1479(7) 0.0665(4) 0.167(6) Uani 1 1 d . . . . .
N603 N 0.4986(7) 0.2063(7) 0.3947(3) 0.127(4) Uani 1 1 d . . . . .
O722 O 0.8530(8) 0.6575(6) 0.2133(5) 0.220(6) Uani 1 1 d . . . . .
O5F O 0.7326(6) 0.2476(5) 0.2836(3) 0.161(4) Uani 1 1 d . . . . .
H925 H 0.7403 0.2304 0.3024 0.242 Uiso 1 1 calc R U . . .
O916 O 0.5289(7) -0.1431(6) 0.0591(3) 0.150(4) Uani 1 1 d . . . . .
C18 C 1.0374(7) 0.2868(7) 0.1445(3) 0.130(5) Uani 1 1 d . . . . .
C19 C 0.9829(7) 0.1642(6) 0.0777(3) 0.118(4) Uani 1 1 d . . . . .
C20 C 0.9143(9) 0.1215(7) 0.2939(4) 0.120(5) Uani 1 1 d . . . . .
C21 C 0.6500(7) 0.2634(6) 0.0621(4) 0.122(4) Uani 1 1 d . . . . .
H21 H 0.6826 0.3036 0.0539 0.146 Uiso 1 1 calc R U . . .
C22 C 0.8092(7) -0.0067(6) 0.2400(3) 0.132(4) Uani 1 1 d . . . . .
H22 H 0.7766 -0.0485 0.2203 0.158 Uiso 1 1 calc R U . . .
N914 N 0.6171(7) 0.0735(6) 0.3321(3) 0.114(4) Uani 1 1 d . . . . .
H914 H 0.6292 0.0799 0.3082 0.136 Uiso 1 1 calc R U . . .
O448 O 0.8356(7) 0.6255(7) 0.4773(3) 0.166(4) Uani 1 1 d . U . . .
N923 N 0.5660(7) 0.4278(6) 0.2594(4) 0.134(4) Uani 1 1 d . . . . .
H923 H 0.5597 0.3985 0.2349 0.161 Uiso 1 1 calc R U . . .
C27 C 0.7796(6) 0.1840(6) 0.1113(3) 0.097(3) Uani 1 1 d . . . . .
H27 H 0.7592 0.1570 0.1301 0.116 Uiso 1 1 calc R U . . .
C28 C 0.4533(7) 0.0220(6) 0.0819(4) 0.119(4) Uani 1 1 d . . . . .
C29 C 0.6211(7) 0.1984(7) 0.0351(4) 0.124(4) Uani 1 1 d . . . . .
H29 H 0.6363 0.1931 0.0083 0.149 Uiso 1 1 calc R U . . .
C30 C 0.3188(7) 0.0038(6) 0.3875(3) 0.120(4) Uani 1 1 d . . . . .
H30 H 0.2785 -0.0415 0.3839 0.144 Uiso 1 1 calc R U . . .
C31 C 0.8610(6) 0.2919(6) 0.0968(3) 0.116(4) Uani 1 1 d . . . . .
C32 C 0.7276(6) 0.0693(6) 0.0466(3) 0.102(4) Uani 1 1 d . . . . .
C33 C 0.5519(7) 0.1521(7) 0.0884(4) 0.126(5) Uani 1 1 d . . . . .
C34 C 0.7533(11) 0.4725(8) 0.3869(5) 0.167(7) Uani 1 1 d . . . . .
C36 C 0.8498(8) 0.0697(7) 0.3088(4) 0.121(5) Uani 1 1 d . . . . .
C37 C 0.4042(11) 0.3102(9) 0.2987(5) 0.172(7) Uani 1 1 d . . . . .
H37 H 0.4154 0.3342 0.3269 0.206 Uiso 1 1 calc R U . . .
C40 C 1.1905(9) 0.2919(8) 0.2266(4) 0.150(5) Uani 1 1 d . . . . .
N809 N 0.6700(6) 0.4516(5) 0.1999(3) 0.134(4) Uani 1 1 d . . . . .
C42 C 0.9159(6) 0.3714(6) 0.1109(3) 0.111(4) Uani 1 1 d . . . . .
C43 C 1.2468(8) 0.3593(7) 0.2339(4) 0.146(5) Uani 1 1 d . . . . .
C44 C 0.9603(7) 0.4792(6) 0.1618(3) 0.111(4) Uani 1 1 d . . . . .
C45 C 0.6936(8) -0.0360(7) -0.0113(4) 0.137(5) Uani 1 1 d . . . . .
H45 H 0.7010 -0.0604 -0.0380 0.164 Uiso 1 1 calc R U . . .
C46 C 0.6320(6) 0.2715(6) 0.1023(3) 0.096(3) Uani 1 1 d . . . . .
C47 C 0.9619(7) 0.1612(6) 0.1178(3) 0.107(4) Uani 1 1 d . . . . .
C48 C 0.3498(9) -0.0231(8) 0.1711(4) 0.131(5) Uani 1 1 d . . . . .
C49 C 1.0662(8) 0.2912(7) 0.1052(4) 0.150(6) Uani 1 1 d . . . . .
H49 H 1.1040 0.3341 0.1021 0.180 Uiso 1 1 calc R U . . .
C50 C 0.2680(9) -0.0306(6) 0.4623(3) 0.173(6) Uani 1 1 d . . . . .
H50A H 0.2778 -0.0741 0.4451 0.208 Uiso 1 1 calc R U . . .
H50B H 0.2177 -0.0279 0.4520 0.208 Uiso 1 1 calc R U . . .
C51 C 0.9168(8) 0.0949(7) 0.1253(4) 0.134(5) Uani 1 1 d . . . . .
C52 C 0.5098(8) 0.2391(8) 0.4678(4) 0.145(5) Uani 1 1 d . . . . .
H52 H 0.5310 0.2745 0.4928 0.174 Uiso 1 1 calc R U . . .
C888 C 0.7643(7) 0.4515(6) 0.3426(3) 0.132(4) Uani 1 1 d . . . . .
H888 H 0.7320 0.4066 0.3252 0.158 Uiso 1 1 calc R U . . .
C54 C 0.8172(7) 0.2547(6) 0.1237(3) 0.128(4) Uani 1 1 d . . . . .
H54 H 0.8148 0.2807 0.1508 0.154 Uiso 1 1 calc R U . . .
C55 C 1.0364(7) 0.2308(7) 0.0725(4) 0.121(4) Uani 1 1 d . . . . .
C56 C 0.8468(7) 0.3713(6) 0.4453(3) 0.129(4) Uani 1 1 d . . . . .
H56 H 0.8785 0.4154 0.4636 0.154 Uiso 1 1 calc R U . . .
C57 C 0.5399(11) -0.0760(9) 0.1493(5) 0.141(7) Uani 1 1 d . . . . .
C58 C 1.2062(7) 0.1937(7) 0.0254(4) 0.153(5) Uani 1 1 d . . . . .
H58A H 1.2558 0.1931 0.0372 0.230 Uiso 1 1 calc R U . . .
H58B H 1.2036 0.1769 -0.0043 0.230 Uiso 1 1 calc R U . . .
H58C H 1.1614 0.1616 0.0351 0.230 Uiso 1 1 calc R U . . .
C59 C 0.8730(9) 0.0529(8) 0.2293(4) 0.134(6) Uani 1 1 d . . . . .
C60 C 0.6417(7) -0.0712(7) 0.0122(4) 0.137(5) Uani 1 1 d . . . . .
H60 H 0.6084 -0.1195 0.0006 0.164 Uiso 1 1 calc R U . . .
C61 C 0.3340(8) -0.0834(6) 0.0859(3) 0.100(4) Uani 1 1 d . . . . .
H61 H 0.3306 -0.1034 0.0574 0.120 Uiso 1 1 calc R U . . .
C62 C 0.7883(8) 0.3807(8) 0.5710(4) 0.151(5) Uani 1 1 d . . . . .
H62 H 0.8097 0.4291 0.5914 0.181 Uiso 1 1 calc R U . . .
C63 C 0.3498(8) 0.0314(7) 0.3548(4) 0.118(4) Uani 1 1 d . . . . .
C64 C 0.3178(9) -0.0214(8) 0.2378(4) 0.120(5) Uani 1 1 d . . . . .
C65 C 1.0176(7) 0.5139(6) 0.1391(4) 0.148(5) Uani 1 1 d . . . . .
H65 H 1.0553 0.5605 0.1503 0.178 Uiso 1 1 calc R U . . .
C66 C 0.7342(7) 0.0363(7) 0.0058(3) 0.108(4) Uani 1 1 d . . . . .
H66 H 0.7669 0.0641 -0.0099 0.129 Uiso 1 1 calc R U . . .
C67 C 0.8522(9) 0.0919(9) 0.3552(4) 0.130(5) Uani 1 1 d . . . . .
H67 H 0.8208 0.0573 0.3677 0.156 Uiso 1 1 calc R U . . .
C68 C 1.2105(8) 0.3842(7) 0.3049(4) 0.143(5) Uani 1 1 d . . . . .
H68 H 1.2179 0.4135 0.3321 0.172 Uiso 1 1 calc R U . . .
C69 C 0.9702(7) 0.4033(7) 0.0843(4) 0.135(5) Uani 1 1 d . . . . .
H69 H 0.9740 0.3749 0.0580 0.162 Uiso 1 1 calc R U . . .
C71 C 0.8023(8) 0.0052(7) 0.2816(4) 0.119(5) Uani 1 1 d . . . . .
C72 C 0.9041(6) 0.0341(6) 0.0512(3) 0.109(4) Uani 1 1 d . . . . .
H72 H 0.8833 -0.0077 0.0290 0.131 Uiso 1 1 calc R U . . .
C73 C 1.2932(7) 0.3817(6) 0.2019(4) 0.145(5) Uani 1 1 d . . . . .
H73 H 1.3334 0.4276 0.2078 0.173 Uiso 1 1 calc R U . . .
C74 C 1.0622(7) 0.3551(6) 0.1793(3) 0.114(4) Uani 1 1 d . . . . .
C75 C 0.2889(11) -0.0857(9) 0.1538(5) 0.163(7) Uani 1 1 d . . . . .
C77 C 0.1809(10) -0.1044(8) 0.5035(4) 0.209(7) Uani 1 1 d . . . . .
H77A H 0.1851 -0.1444 0.4812 0.314 Uiso 1 1 calc R U . . .
H77B H 0.1359 -0.0903 0.4968 0.314 Uiso 1 1 calc R U . . .
H77C H 0.1732 -0.1199 0.5284 0.314 Uiso 1 1 calc R U . . .
C78 C 0.9812(7) 0.4140(7) 0.3192(4) 0.115(4) Uani 1 1 d . . . . .
C80 C 1.2751(7) 0.3224(7) 0.0207(4) 0.160(5) Uani 1 1 d . . . . .
H80A H 1.2747 0.3724 0.0295 0.240 Uiso 1 1 calc R U . . .
H80B H 1.2698 0.3059 -0.0090 0.240 Uiso 1 1 calc R U . . .
H80C H 1.3250 0.3201 0.0311 0.240 Uiso 1 1 calc R U . . .
C81 C 0.3085(10) -0.0189(8) 0.3121(5) 0.153(6) Uani 1 1 d . . . . .
C82 C 0.4654(8) -0.1419(7) 0.1348(4) 0.125(5) Uani 1 1 d . . . . .
H82 H 0.4472 -0.1650 0.1070 0.150 Uiso 1 1 calc R U . . .
C83 C 1.0144(8) 0.4725(7) 0.0968(4) 0.142(5) Uani 1 1 d . . . . .
H83 H 1.0443 0.4954 0.0783 0.171 Uiso 1 1 calc R U . . .
C84 C 0.5186(9) -0.0437(7) 0.2862(4) 0.141(5) Uani 1 1 d . . . . .
C6F C 0.7550(7) 0.1461(6) 0.2344(4) 0.138(5) Uani 1 1 d . . . . .
H85A H 0.8067 0.1768 0.2288 0.166 Uiso 1 1 calc R U . . .
H85B H 0.7648 0.1247 0.2560 0.166 Uiso 1 1 calc R U . . .
C86 C 0.8247(9) 0.5011(8) 0.3272(4) 0.141(5) Uani 1 1 d . . . . .
C87 C 1.1804(9) 0.2463(8) 0.1853(5) 0.141(5) Uani 1 1 d . . . . .
C88 C 0.4543(9) -0.1027(8) 0.2842(4) 0.127(5) Uani 1 1 d . . . . .
H88 H 0.4313 -0.1149 0.3074 0.152 Uiso 1 1 calc R U . . .
C89 C 0.9809(8) 0.3757(7) 0.2807(4) 0.126(5) Uani 1 1 d . . . . .
C90 C 0.9583(9) 0.1813(7) 0.3177(4) 0.115(5) Uani 1 1 d . . . . .
C91 C 0.5297(9) -0.0603(7) 0.2178(5) 0.124(5) Uani 1 1 d . . . . .
C92 C 0.3105(9) 0.2338(7) 0.3505(4) 0.170(6) Uani 1 1 d . . . . .
H92A H 0.3022 0.2815 0.3575 0.204 Uiso 1 1 calc R U . . .
H92B H 0.3647 0.2400 0.3606 0.204 Uiso 1 1 calc R U . . .
C4F C 0.6800(8) 0.2254(6) 0.2170(4) 0.152(5) Uani 1 1 d . . . . .
H93 H 0.6607 0.1849 0.1916 0.182 Uiso 1 1 calc R U . . .
C94 C 0.6557(11) -0.1587(8) 0.3012(5) 0.157(6) Uani 1 1 d . . . . .
H94 H 0.6202 -0.1331 0.3160 0.188 Uiso 1 1 calc R U . . .
C95 C 0.4146(11) 0.1183(10) 0.4294(5) 0.148(6) Uani 1 1 d . . . . .
C96 C 1.2209(9) 0.2634(9) 0.1522(4) 0.150(6) Uani 1 1 d . . . . .
H96 H 1.2116 0.2311 0.1257 0.180 Uiso 1 1 calc R U . . .
C97 C 1.0331(7) 0.3965(6) 0.2525(4) 0.112(4) Uani 1 1 d . . . . .
C98 C 1.1490(8) 0.3176(7) 0.2916(4) 0.126(5) Uani 1 1 d . . . . .
C99 C 0.1628(9) 0.1747(9) 0.3564(4) 0.200(7) Uani 1 1 d . . . . .
H99A H 0.1248 0.1394 0.3677 0.300 Uiso 1 1 calc R U . . .
H99B H 0.1525 0.1599 0.3268 0.300 Uiso 1 1 calc R U . . .
H99C H 0.1573 0.2226 0.3673 0.300 Uiso 1 1 calc R U . . .
C100 C 0.8851(6) 0.0329(7) 0.0926(4) 0.110(4) Uani 1 1 d . . . . .
H100 H 0.8509 -0.0103 0.0974 0.132 Uiso 1 1 calc R U . . .
C101 C 0.3678(9) 0.2146(8) 0.1689(4) 0.131(5) Uani 1 1 d . . . . .
C102 C 0.2314(8) -0.1177(7) 0.1804(4) 0.154(5) Uani 1 1 d . . . . .
H102 H 0.1848 -0.1579 0.1704 0.184 Uiso 1 1 calc R U . . .
C103 C 0.8127(9) 0.3913(8) 0.5288(4) 0.169(6) Uani 1 1 d . . . . .
H10A H 0.7928 0.4280 0.5223 0.202 Uiso 1 1 calc R U . . .
H10B H 0.8710 0.4077 0.5288 0.202 Uiso 1 1 calc R U . . .
C104 C 0.5604(10) 0.0093(9) 0.3314(4) 0.136(5) Uani 1 1 d . . . . .
C105 C 0.9573(7) 0.2039(7) 0.3627(4) 0.158(5) Uani 1 1 d . . . . .
H105 H 0.9939 0.2466 0.3800 0.189 Uiso 1 1 calc R U . . .
C106 C 0.7882(10) 0.3153(9) 0.4565(4) 0.143(5) Uani 1 1 d . . . . .
C107 C 0.0581(8) -0.2625(7) 0.0459(4) 0.165(6) Uani 1 1 d . . . . .
H10C H 0.0127 -0.3069 0.0417 0.247 Uiso 1 1 calc R U . . .
H10D H 0.0548 -0.2393 0.0244 0.247 Uiso 1 1 calc R U . . .
H10E H 0.0576 -0.2292 0.0723 0.247 Uiso 1 1 calc R U . . .
C108 C 0.9752(9) 0.6871(9) 0.3639(5) 0.153(5) Uani 1 1 d . . . . .
H10F H 1.0022 0.6814 0.3874 0.184 Uiso 1 1 calc R U . . .
H10G H 0.9384 0.7139 0.3744 0.184 Uiso 1 1 calc R U . . .
C109 C 0.7028(7) -0.1145(6) 0.2712(4) 0.136(5) Uani 1 1 d . . . . .
H10H H 0.7388 -0.1386 0.2563 0.163 Uiso 1 1 calc R U . . .
H10I H 0.6660 -0.1096 0.2514 0.163 Uiso 1 1 calc R U . . .
C110 C 0.5331(10) 0.2555(9) 0.4294(4) 0.117(5) Uani 1 1 d . . . . .
C111 C 0.9553(8) 0.1010(7) 0.0454(4) 0.135(5) Uani 1 1 d . . . . .
H111 H 0.9707 0.1025 0.0191 0.162 Uiso 1 1 calc R U . . .
C112 C 0.6436(8) 0.1283(7) 0.4082(4) 0.123(5) Uani 1 1 d . . . . .
H112 H 0.6074 0.0877 0.4146 0.148 Uiso 1 1 calc R U . . .
C113 C 0.3239(9) -0.2264(8) 0.2726(5) 0.173(7) Uani 1 1 d . . . . .
H11A H 0.3138 -0.1849 0.2918 0.208 Uiso 1 1 calc R U . . .
H11B H 0.3583 -0.2448 0.2865 0.208 Uiso 1 1 calc R U . . .
C114 C 0.8582(9) 0.5912(7) 0.3958(4) 0.156(5) Uani 1 1 d . . . . .
H114 H 0.8900 0.6365 0.4130 0.187 Uiso 1 1 calc R U . . .
C115 C 1.0858(8) 0.4658(7) 0.2643(4) 0.137(5) Uani 1 1 d . . . . .
H115 H 1.1173 0.4839 0.2447 0.164 Uiso 1 1 calc R U . . .
C116 C 0.8923(12) 0.1519(8) 0.3775(5) 0.174(8) Uani 1 1 d . . . . .
H116 H 0.8813 0.1651 0.4050 0.209 Uiso 1 1 calc R U . . .
C118 C 1.2026(8) 0.2711(6) 0.0380(4) 0.135(4) Uani 1 1 d . . . . .
H118 H 1.2098 0.2885 0.0683 0.162 Uiso 1 1 calc R U . . .
C119 C 0.2470(10) 0.1779(10) 0.3679(5) 0.207(8) Uani 1 1 d . . . . .
H119 H 0.2521 0.1288 0.3568 0.248 Uiso 1 1 calc R U . . .
C120 C 0.3541(9) 0.0507(7) 0.4263(4) 0.131(5) Uani 1 1 d . . . . .
C122 C 0.4830(8) 0.3145(8) 0.0540(4) 0.146(5) Uani 1 1 d . . . . .
H122 H 0.4626 0.2699 0.0336 0.175 Uiso 1 1 calc R U . . .
C123 C 0.4284(8) -0.1636(7) 0.1659(4) 0.147(6) Uani 1 1 d . . . . .
H123 H 0.3813 -0.2041 0.1600 0.176 Uiso 1 1 calc R U . . .
C124 C 1.0959(8) 0.5138(7) 0.3064(4) 0.143(4) Uani 1 1 d . . . . .
H124 H 1.1364 0.5593 0.3157 0.172 Uiso 1 1 calc R U . . .
C125 C 0.9864(11) 0.6795(11) 0.5285(5) 0.287(10) Uani 1 1 d D U . . .
H12A H 1.0323 0.7221 0.5410 0.430 Uiso 1 1 calc R U . . .
H12B H 0.9898 0.6645 0.4992 0.430 Uiso 1 1 calc R U . . .
H12C H 0.9856 0.6399 0.5401 0.430 Uiso 1 1 calc R U . . .
C126 C 0.7438(9) 0.2484(9) 0.4287(4) 0.141(5) Uani 1 1 d . . . . .
C923 C 0.7043(16) 0.6136(13) 0.3103(7) 0.205(9) Uani 1 1 d . . . . .
H92X H 0.7055 0.6504 0.3342 0.246 Uiso 1 1 calc R U . . .
C128 C 0.8672(9) 0.5694(9) 0.3541(5) 0.138(5) Uani 1 1 d . . . . .
C129 C 1.2600(11) 0.4043(9) 0.2754(4) 0.147(6) Uani 1 1 d . . . . .
C130 C 1.2789(8) 0.3366(9) 0.1632(4) 0.141(5) Uani 1 1 d . . . . .
H130 H 1.3079 0.3535 0.1425 0.169 Uiso 1 1 calc R U . . .
C131 C 0.4433(9) 0.3379(8) 0.2675(6) 0.136(6) Uani 1 1 d . . . . .
C132 C 1.1263(8) 0.2821(7) 0.0236(4) 0.150(5) Uani 1 1 d . . . . .
H13A H 1.1255 0.3311 0.0382 0.180 Uiso 1 1 calc R U . . .
H13B H 1.1251 0.2782 -0.0058 0.180 Uiso 1 1 calc R U . . .
C133 C 0.7071(9) -0.1702(7) 0.3306(5) 0.172(6) Uani 1 1 d . . . . .
H13C H 0.6745 -0.1964 0.3482 0.258 Uiso 1 1 calc R U . . .
H13D H 0.7422 -0.1232 0.3471 0.258 Uiso 1 1 calc R U . . .
H13E H 0.7389 -0.1986 0.3160 0.258 Uiso 1 1 calc R U . . .
C134 C 0.2723(7) 0.1071(6) 0.1794(4) 0.132(5) Uani 1 1 d . . . . .
H134 H 0.2394 0.0583 0.1685 0.158 Uiso 1 1 calc R U . . .
C135 C 0.9624(9) 0.5212(8) 0.2069(4) 0.145(6) Uani 1 1 d . . . . .
C136 C 0.5595(9) 0.4451(9) 0.0751(5) 0.157(6) Uani 1 1 d . . . . .
C137 C 0.4578(9) 0.1734(10) 0.4675(4) 0.132(5) Uani 1 1 d . . . . .
H137 H 0.4485 0.1619 0.4926 0.158 Uiso 1 1 calc R U . . .
C138 C 0.2723(10) 0.2053(8) 0.4175(4) 0.215(8) Uani 1 1 d . . . . .
H13F H 0.3259 0.2048 0.4227 0.322 Uiso 1 1 calc R U . . .
H13G H 0.2353 0.1726 0.4307 0.322 Uiso 1 1 calc R U . . .
H13H H 0.2705 0.2545 0.4284 0.322 Uiso 1 1 calc R U . . .
C139 C 0.2796(8) -0.1150(7) 0.1114(4) 0.104(4) Uani 1 1 d . . . . .
C140 C 0.5106(11) 0.4092(10) 0.2869(5) 0.152(6) Uani 1 1 d . . . . .
C141 C 0.3793(8) 0.2456(8) 0.2131(4) 0.104(4) Uani 1 1 d . . . . .
C142 C 1.0370(10) 0.4834(9) 0.3317(5) 0.186(7) Uani 1 1 d . . . . .
H142 H 1.0364 0.5124 0.3583 0.223 Uiso 1 1 calc R U . . .
C143 C 0.6584(10) 0.1300(8) 0.3652(4) 0.128(6) Uani 1 1 d . . . . .
C144 C 0.5586(7) 0.5179(9) 0.1472(4) 0.124(4) Uani 1 1 d . . . . .
C145 C 0.7961(10) 0.5388(9) 0.4110(5) 0.147(6) Uani 1 1 d . . . . .
C146 C 0.4591(10) -0.1262(8) 0.2085(5) 0.166(7) Uani 1 1 d . . . . .
C147 C 0.7180(10) 0.4685(8) 0.1703(5) 0.152(6) Uani 1 1 d . . . . .
C148 C 0.8395(12) 0.6393(9) 0.5208(5) 0.191(6) Uani 1 1 d . U . . .
H14A H 0.8420 0.5963 0.5287 0.229 Uiso 1 1 calc R U . . .
H14B H 0.7921 0.6507 0.5312 0.229 Uiso 1 1 calc R U . . .
C149 C 0.8310(10) 0.4690(8) 0.2823(5) 0.145(7) Uani 1 1 d . . . . .
C150 C 0.7046(7) 0.4047(7) 0.1303(4) 0.129(4) Uani 1 1 d . . . . .
C3F C 0.6083(8) 0.2562(6) 0.2295(4) 0.153(5) Uani 1 1 d . . . . .
H151 H 0.6271 0.2968 0.2549 0.183 Uiso 1 1 calc R U . . .
C152 C 0.5349(9) 0.3799(9) 0.0471(5) 0.158(6) Uani 1 1 d . . . . .
C153 C 0.6916(9) 0.5145(10) 0.2376(5) 0.137(5) Uani 1 1 d . . . . .
C154 C 0.4412(9) 0.1387(8) 0.3930(4) 0.123(5) Uani 1 1 d . . . . .
C155 C 0.5298(10) 0.4446(11) 0.1161(5) 0.152(5) Uani 1 1 d . . . . .
C5F C 0.7036(7) 0.1934(6) 0.2495(4) 0.114(4) Uani 1 1 d . . . . .
C157 C 0.3473(11) 0.2430(11) 0.2825(5) 0.152(6) Uani 1 1 d . . . . .
C158 C 0.2545(10) -0.0799(9) 0.2247(4) 0.131(6) Uani 1 1 d . . . . .
H158 H 0.2226 -0.0986 0.2440 0.157 Uiso 1 1 calc R U . . .
C159 C 0.6861(10) 0.1896(9) 0.4374(4) 0.154(6) Uani 1 1 d . . . . .
H159 H 0.6762 0.1925 0.4649 0.185 Uiso 1 1 calc R U . . .
C160 C 0.1347(10) -0.2811(8) 0.0446(4) 0.148(5) Uani 1 1 d . . . . .
H160 H 0.1340 -0.3123 0.0166 0.178 Uiso 1 1 calc R U . . .
C161 C 0.6349(12) 0.4951(10) 0.2706(4) 0.139(6) Uani 1 1 d . . . . .
C162 C 1.0863(9) 0.2903(8) 0.3208(5) 0.120(5) Uani 1 1 d . . . . .
C163 C 0.3348(9) 0.2095(8) 0.2393(4) 0.117(5) Uani 1 1 d . . . . .
C164 C 0.6881(9) 0.4384(8) 0.4411(5) 0.139(5) Uani 1 1 d . . . . .
C165 C 0.7525(9) 0.2401(8) 0.3850(4) 0.121(5) Uani 1 1 d . . . . .
C168 C 0.4655(9) 0.3254(9) 0.0964(5) 0.148(6) Uani 1 1 d . . . . .
C169 C 0.2763(9) 0.1389(10) 0.2205(4) 0.135(5) Uani 1 1 d . . . . .
H169 H 0.2408 0.1146 0.2367 0.162 Uiso 1 1 calc R U . . .
O765 O 0.4763(8) 0.4804(7) 0.1977(4) 0.249(7) Uani 1 1 d . . . . .
C171 C 0.1914(8) -0.3197(7) 0.2847(4) 0.178(6) Uani 1 1 d . . . . .
H17A H 0.2264 -0.3321 0.3014 0.266 Uiso 1 1 calc R U . . .
H17B H 0.1448 -0.3622 0.2733 0.266 Uiso 1 1 calc R U . . .
H17C H 0.1747 -0.2804 0.3013 0.266 Uiso 1 1 calc R U . . .
C172 C 0.7275(10) 0.5042(9) 0.4678(5) 0.152(6) Uani 1 1 d . . . . .
H172 H 0.7156 0.5146 0.4952 0.183 Uiso 1 1 calc R U . . .
C173 C 0.8512(9) 0.3507(9) 0.4006(4) 0.131(6) Uani 1 1 d . . . . .
C174 C 0.6073(9) 0.5761(8) 0.1366(6) 0.175(6) Uani 1 1 d . . . . .
H174 H 0.6209 0.6225 0.1555 0.210 Uiso 1 1 calc R U . . .
C175 C 0.6027(10) -0.2341(9) 0.2690(5) 0.201(8) Uani 1 1 d . . . . .
H17D H 0.5684 -0.2238 0.2508 0.302 Uiso 1 1 calc R U . . .
H17E H 0.5703 -0.2665 0.2838 0.302 Uiso 1 1 calc R U . . .
H17F H 0.6377 -0.2572 0.2532 0.302 Uiso 1 1 calc R U . . .
C176 C 1.1038(10) 0.8070(9) 0.3756(6) 0.191(7) Uani 1 1 d . . . . .
H17G H 1.1261 0.7915 0.3964 0.286 Uiso 1 1 calc R U . . .
H17H H 1.0764 0.8409 0.3886 0.286 Uiso 1 1 calc R U . . .
H17I H 1.1463 0.8310 0.3610 0.286 Uiso 1 1 calc R U . . .
C177 C 0.6369(8) -0.0372(7) 0.0529(4) 0.135(5) Uani 1 1 d . . . . .
C178 C 0.1289(7) -0.3294(6) 0.0734(3) 0.134(4) Uani 1 1 d . . . . .
H17J H 0.0780 -0.3686 0.0671 0.201 Uiso 1 1 calc R U . . .
H17K H 0.1329 -0.3002 0.1015 0.201 Uiso 1 1 calc R U . . .
H17L H 0.1719 -0.3500 0.0698 0.201 Uiso 1 1 calc R U . . .
C179 C 0.258(2) 0.0183(17) 0.5329(9) 0.45(3) Uani 1 1 d . . . . .
H17M H 0.3060 0.0605 0.5365 0.682 Uiso 1 1 calc R U . . .
H17N H 0.2471 0.0079 0.5591 0.682 Uiso 1 1 calc R U . . .
H17O H 0.2134 0.0285 0.5222 0.682 Uiso 1 1 calc R U . . .
C180 C 0.2116(9) -0.2163(7) 0.0519(4) 0.136(5) Uani 1 1 d . . . . .
H18A H 0.2576 -0.2331 0.0456 0.163 Uiso 1 1 calc R U . . .
H18B H 0.2090 -0.1844 0.0347 0.163 Uiso 1 1 calc R U . . .
C002 C 0.3935(8) -0.0195(6) 0.1073(3) 0.090(4) Uani 1 1 d . . . . .
C004 C 0.8639(9) 0.0318(7) 0.1783(4) 0.136(5) Uani 1 1 d . . . . .
O744 O 0.5581(10) 0.5831(7) 0.2136(4) 0.234(7) Uani 1 1 d . . . . .
C006 C 0.7873(10) 0.5577(9) 0.4538(5) 0.146(6) Uani 1 1 d . . . . .
C007 C 0.4148(9) 0.2547(8) 0.1053(4) 0.132(5) Uani 1 1 d . . . . .
C011 C 0.7605(10) 0.6351(7) 0.2819(7) 0.172(6) Uani 1 1 d . . . . .
H011 H 0.8017 0.6804 0.2887 0.206 Uiso 1 1 calc R U . . .
C012 C 0.7922(11) 0.5877(11) 0.2048(8) 0.170(7) Uani 1 1 d . . . . .
C013 C 1.4303(13) 0.5770(10) 0.3150(6) 0.185(7) Uani 1 1 d . . . . .
H013 H 1.4658 0.5576 0.2962 0.221 Uiso 1 1 calc R U . . .
C014 C 0.2371(11) -0.2941(9) 0.2490(5) 0.163(7) Uani 1 1 d . . . . .
H014 H 0.2505 -0.3355 0.2308 0.195 Uiso 1 1 calc R U . . .
C015 C 0.7495(12) 0.5809(8) 0.2407(7) 0.162(6) Uani 1 1 d . . . . .
C016 C 0.7787(10) 0.5323(9) 0.1729(5) 0.151(6) Uani 1 1 d . . . . .
H016 H 0.8110 0.5359 0.1511 0.182 Uiso 1 1 calc R U . . .
C017 C 0.4268(11) -0.1417(8) 0.2464(5) 0.150(7) Uani 1 1 d . . . . .
C018 C 1.4637(15) 0.6088(12) 0.3564(7) 0.245(12) Uani 1 1 d . . . . .
H01A H 1.4885 0.5770 0.3646 0.368 Uiso 1 1 calc R U . . .
H01B H 1.4218 0.6149 0.3740 0.368 Uiso 1 1 calc R U . . .
H01C H 1.5036 0.6561 0.3589 0.368 Uiso 1 1 calc R U . . .
C019 C 1.0126(13) 0.7624(14) 0.1688(11) 0.344(19) Uani 1 1 d . . . . .
H01D H 1.0418 0.7278 0.1649 0.516 Uiso 1 1 calc R U . . .
H01E H 1.0500 0.8119 0.1768 0.516 Uiso 1 1 calc R U . . .
H01F H 0.9817 0.7546 0.1435 0.516 Uiso 1 1 calc R U . . .
C020 C 1.3547(10) 0.5139(8) 0.3256(5) 0.169(7) Uani 1 1 d . . . . .
H02A H 1.3720 0.4851 0.3409 0.203 Uiso 1 1 calc R U . . .
H02B H 1.3162 0.5345 0.3405 0.203 Uiso 1 1 calc R U . . .
C902 C 0.6149(10) 0.5088(9) 0.0685(5) 0.181(7) Uani 1 1 d . . . . .
H902 H 0.6350 0.5078 0.0428 0.217 Uiso 1 1 calc R U . . .
C998 C 0.3163(8) 0.1457(8) 0.1526(4) 0.117(4) Uani 1 1 d . . . . .
H998 H 0.3099 0.1239 0.1242 0.141 Uiso 1 1 calc R U . . .
C901 C 0.8266(11) 0.3289(10) 0.5832(4) 0.218(8) Uani 1 1 d . . . . .
H90A H 0.8838 0.3466 0.5816 0.328 Uiso 1 1 calc R U . . .
H90B H 0.8041 0.2801 0.5647 0.328 Uiso 1 1 calc R U . . .
H90C H 0.8159 0.3273 0.6110 0.328 Uiso 1 1 calc R U . . .
C915 C 0.5800(11) -0.0798(8) 0.0765(5) 0.145(6) Uani 1 1 d . . . . .
C999 C 0.1839(9) -0.2738(8) 0.2263(5) 0.180(6) Uani 1 1 d . . . . .
H99D H 0.2109 -0.2558 0.2044 0.270 Uiso 1 1 calc R U . . .
H99E H 0.1675 -0.2357 0.2444 0.270 Uiso 1 1 calc R U . . .
H99F H 0.1373 -0.3162 0.2147 0.270 Uiso 1 1 calc R U . . .
C918 C 1.0373(12) 0.7321(11) 0.3417(7) 0.198(9) Uani 1 1 d . . . . .
H918 H 1.0685 0.7005 0.3286 0.237 Uiso 1 1 calc R U . . .
C876 C 0.9046(12) 0.6772(11) 0.1813(6) 0.202(8) Uani 1 1 d . . . . .
H87A H 0.8721 0.6761 0.1576 0.243 Uiso 1 1 calc R U . . .
H87B H 0.9331 0.6419 0.1722 0.243 Uiso 1 1 calc R U . . .
C903 C 0.6381(10) 0.5698(9) 0.0989(6) 0.180(7) Uani 1 1 d . . . . .
H903 H 0.6774 0.6109 0.0947 0.216 Uiso 1 1 calc R U . . .
C877 C 0.9633(15) 0.7525(11) 0.1984(10) 0.254(12) Uani 1 1 d D . . . .
H877 H 0.9945 0.7524 0.2226 0.305 Uiso 1 1 calc R U . . .
C920 C 0.6222(10) 0.3802(10) 0.4550(5) 0.153(6) Uani 1 1 d . . . . .
C2F C 0.5385(9) 0.1955(8) 0.2395(5) 0.153(6) Uani 1 1 d . . . . .
H924 H 0.4977 0.2182 0.2499 0.184 Uiso 1 1 calc R U . . .
C905 C 0.5232(12) 0.3213(12) -0.0242(5) 0.219(9) Uani 1 1 d . . . . .
H90D H 0.4654 0.3109 -0.0232 0.263 Uiso 1 1 calc R U . . .
H90E H 0.5357 0.2800 -0.0189 0.263 Uiso 1 1 calc R U . . .
C917 C 1.0010(9) 0.7489(9) 0.3088(4) 0.181(7) Uani 1 1 d . . . . .
H91A H 1.0424 0.7777 0.2956 0.272 Uiso 1 1 calc R U . . .
H91B H 0.9659 0.7764 0.3199 0.272 Uiso 1 1 calc R U . . .
H91C H 0.9703 0.7037 0.2889 0.272 Uiso 1 1 calc R U . . .
C900 C 0.9222(9) 0.4100(8) 0.3865(4) 0.120(6) Uani 1 1 d . . . . .
C922 C 0.6525(12) 0.5505(10) 0.3073(5) 0.159(7) Uani 1 1 d . . . . .
H922 H 0.6259 0.5416 0.3303 0.191 Uiso 1 1 calc R U . . .
C1F C 0.5597(8) 0.1664(8) 0.2716(4) 0.167(6) Uani 1 1 d . . . . .
H77D H 0.5145 0.1256 0.2750 0.200 Uiso 1 1 calc R U . . .
H77E H 0.5745 0.2046 0.2978 0.200 Uiso 1 1 calc R U . . .
C446 C 0.9086(12) 0.6991(12) 0.5370(6) 0.208(6) Uani 1 1 d D U . . .
H446 H 0.9069 0.7138 0.5671 0.250 Uiso 1 1 calc R U . . .
C444 C 0.6990(10) 0.3528(9) 0.5737(4) 0.200(7) Uani 1 1 d . . . . .
H44A H 0.6751 0.3869 0.5678 0.301 Uiso 1 1 calc R U . . .
H44B H 0.6887 0.3482 0.6011 0.301 Uiso 1 1 calc R U . . .
H44C H 0.6762 0.3053 0.5539 0.301 Uiso 1 1 calc R U . . .
C450 C 0.5558(14) 0.4127(15) -0.0679(7) 0.325(15) Uani 1 1 d . . . . .
H45A H 0.5708 0.4198 -0.0944 0.487 Uiso 1 1 calc R U . . .
H45B H 0.5977 0.4455 -0.0468 0.487 Uiso 1 1 calc R U . . .
H45C H 0.5065 0.4231 -0.0622 0.487 Uiso 1 1 calc R U . . .
C449 C 0.5425(14) 0.3232(18) -0.0683(8) 0.324(15) Uani 1 1 d . . . . .
H449 H 0.5072 0.2840 -0.0911 0.388 Uiso 1 1 calc R U . . .
C447 C 0.9218(11) 0.7725(9) 0.5211(5) 0.236(8) Uani 1 1 d . U . . .
H44D H 0.9713 0.8098 0.5344 0.354 Uiso 1 1 calc R U . . .
H44E H 0.8776 0.7909 0.5280 0.354 Uiso 1 1 calc R U . . .
H44F H 0.9242 0.7602 0.4917 0.354 Uiso 1 1 calc R U . . .
C457 C 1.3895(15) 0.6284(10) 0.2982(7) 0.302(12) Uani 1 1 d . . . . .
H45D H 1.3691 0.6051 0.2697 0.454 Uiso 1 1 calc R U . . .
H45E H 1.4293 0.6758 0.3005 0.454 Uiso 1 1 calc R U . . .
H45F H 1.3460 0.6350 0.3144 0.454 Uiso 1 1 calc R U . . .
C775 C 0.6313(11) 0.3276(13) -0.0641(6) 0.278(11) Uani 1 1 d . . . . .
H77F H 0.6537 0.3285 -0.0901 0.417 Uiso 1 1 calc R U . . .
H77G H 0.6347 0.2853 -0.0563 0.417 Uiso 1 1 calc R U . . .
H77H H 0.6609 0.3719 -0.0433 0.417 Uiso 1 1 calc R U . . .
C977 C 0.915(2) 0.8062(12) 0.2130(10) 0.50(3) Uani 1 1 d D . . . .
H97A H 0.8848 0.7940 0.2356 0.743 Uiso 1 1 calc R U . . .
H97B H 0.8779 0.8017 0.1905 0.743 Uiso 1 1 calc R U . . .
H97C H 0.9510 0.8560 0.2220 0.743 Uiso 1 1 calc R U . . .
C855 C 0.2675(16) -0.0306(9) 0.5106(6) 0.284(13) Uani 1 1 d . . . . .
H855 H 0.3141 -0.0416 0.5200 0.341 Uiso 1 1 calc R U . . .

loop_
_atom_site_aniso_label
_atom_site_aniso_U_11
_atom_site_aniso_U_22
_atom_site_aniso_U_33
_atom_site_aniso_U_23
_atom_site_aniso_U_13
_atom_site_aniso_U_12
O15 0.182(12) 0.147(7) 0.128(8) 0.028(7) 0.063(9) 0.068(9)
F1 0.151(6) 0.140(4) 0.130(5) 0.060(4) 0.070(5) 0.068(5)
N744 0.105(12) 0.109(8) 0.144(11) -0.012(9) -0.006(11) 0.032(9)
O18 0.168(7) 0.150(5) 0.085(4) 0.035(4) 0.057(5) 0.079(6)
O19 0.170(9) 0.193(7) 0.119(6) 0.038(6) 0.064(7) 0.097(7)
O20 0.164(8) 0.145(6) 0.147(6) 0.070(6) 0.083(7) 0.073(6)
O4F 0.150(7) 0.157(5) 0.120(5) 0.059(5) 0.066(6) 0.068(5)
O22 0.206(9) 0.178(7) 0.115(5) 0.062(5) 0.083(6) 0.075(7)
O23 0.120(6) 0.158(6) 0.105(5) 0.042(5) 0.032(5) 0.054(5)
O24 0.149(7) 0.129(5) 0.147(6) 0.062(5) 0.064(6) 0.061(5)
O25 0.144(7) 0.161(6) 0.133(6) 0.043(5) 0.068(6) 0.070(6)
O1F 0.161(7) 0.142(5) 0.173(6) 0.074(5) 0.111(6) 0.082(5)
N602 0.206(11) 0.159(7) 0.115(7) 0.066(6) 0.092(8) 0.103(8)
O28 0.115(9) 0.123(6) 0.088(7) 0.017(6) 0.004(7) -0.004(7)
N601 0.147(9) 0.129(6) 0.099(6) 0.036(5) 0.053(7) 0.063(6)
O30 0.167(8) 0.187(7) 0.134(6) 0.072(6) 0.065(7) 0.074(6)
N806 0.150(9) 0.134(7) 0.112(6) 0.059(6) 0.078(7) 0.067(7)
N600 0.152(9) 0.122(6) 0.093(6) 0.038(5) 0.046(7) 0.062(6)
O3F 0.162(7) 0.147(5) 0.137(6) 0.064(5) 0.062(6) 0.084(6)
O6F 0.135(7) 0.120(5) 0.132(6) 0.035(5) 0.061(6) 0.059(5)
O35 0.193(10) 0.137(6) 0.119(6) 0.047(6) 0.066(7) 0.051(7)
O36 0.158(10) 0.124(6) 0.154(8) 0.025(7) 0.065(8) 0.041(7)
N910 0.158(9) 0.131(6) 0.127(7) 0.063(6) 0.073(7) 0.072(6)
O38 0.158(8) 0.167(6) 0.106(6) 0.040(5) 0.045(6) 0.077(6)
N802 0.131(8) 0.152(8) 0.133(7) 0.070(7) 0.067(7) 0.086(7)
O40 0.164(10) 0.124(6) 0.161(8) 0.034(7) 0.042(8) 0.048(7)
N1 0.167(9) 0.148(7) 0.149(8) 0.077(7) 0.090(8) 0.085(7)
O504 0.081(8) 0.127(6) 0.165(9) 0.034(7) 0.010(8) 0.019(6)
O803 0.157(9) 0.124(5) 0.185(8) 0.064(7) 0.063(7) 0.058(7)
O508 0.180(10) 0.158(7) 0.111(6) -0.007(6) 0.014(7) 0.069(7)
N5 0.089(8) 0.137(7) 0.118(7) 0.052(7) 0.031(7) 0.042(7)
O906 0.153(9) 0.156(7) 0.136(8) 0.020(6) 0.048(8) 0.067(8)
N7 0.186(13) 0.127(7) 0.142(10) 0.049(8) 0.081(10) 0.088(9)
N8 0.196(12) 0.179(10) 0.126(9) 0.082(8) 0.087(10) 0.123(10)
O506 0.164(8) 0.200(7) 0.141(7) 0.068(6) 0.049(7) 0.103(7)
O800 0.270(12) 0.126(6) 0.140(7) 0.048(6) 0.090(8) 0.071(8)
N11 0.136(9) 0.128(7) 0.127(7) 0.057(7) 0.060(8) 0.066(7)
N12 0.131(8) 0.151(7) 0.131(7) 0.067(7) 0.058(7) 0.070(7)
N14 0.160(10) 0.122(6) 0.131(7) 0.036(6) 0.045(8) 0.065(7)
N15 0.173(9) 0.136(6) 0.149(8) 0.073(7) 0.086(8) 0.089(7)
O502 0.142(8) 0.150(6) 0.131(7) 0.028(6) 0.031(7) 0.062(6)
O801 0.169(9) 0.145(6) 0.165(7) 0.066(6) 0.065(7) 0.052(7)
N19 0.153(9) 0.124(6) 0.134(7) 0.039(6) 0.049(8) 0.074(7)
O804 0.169(8) 0.199(7) 0.113(6) 0.047(6) 0.051(7) 0.083(7)
O904 0.187(11) 0.215(9) 0.146(8) 0.070(8) 0.061(9) 0.101(9)
N23 0.136(11) 0.145(8) 0.137(9) 0.061(8) 0.073(10) 0.061(8)
O2F 0.179(9) 0.180(7) 0.134(7) 0.045(6) 0.075(8) 0.099(7)
N25 0.180(10) 0.148(7) 0.142(7) 0.083(7) 0.095(8) 0.094(8)
N26 0.137(8) 0.146(7) 0.118(7) 0.038(6) 0.058(7) 0.068(7)
N27 0.170(13) 0.130(7) 0.145(10) 0.031(7) 0.070(10) 0.071(9)
N28 0.124(9) 0.106(6) 0.113(8) 0.014(7) 0.024(8) 0.034(7)
N29 0.129(9) 0.131(7) 0.118(7) 0.054(6) 0.060(7) 0.062(7)
N30 0.143(10) 0.132(7) 0.130(8) 0.050(7) 0.065(9) 0.065(7)
N508 0.142(9) 0.120(6) 0.159(8) 0.059(7) 0.067(8) 0.070(7)
O510 0.174(8) 0.134(6) 0.186(8) 0.082(6) 0.067(7) 0.063(6)
C4 0.186(11) 0.174(9) 0.131(8) 0.081(8) 0.100(9) 0.120(9)
N605 0.115(8) 0.125(6) 0.128(7) 0.051(7) 0.049(7) 0.054(7)
N807 0.101(8) 0.114(6) 0.112(7) 0.031(6) 0.034(7) 0.044(6)
N805 0.136(11) 0.127(8) 0.171(11) 0.054(9) 0.077(10) 0.046(9)
N505 0.157(12) 0.150(9) 0.126(9) 0.018(8) 0.067(9) 0.084(9)
N503 0.125(11) 0.213(12) 0.094(8) 0.025(9) 0.035(9) 0.090(10)
N912 0.157(9) 0.119(6) 0.120(7) 0.035(6) 0.038(8) 0.056(7)
N913 0.093(10) 0.120(7) 0.108(8) 0.013(7) 0.031(9) 0.019(8)
N777 0.132(8) 0.137(6) 0.133(7) 0.036(6) 0.058(7) 0.064(6)
C13 0.229(13) 0.191(11) 0.196(11) 0.129(10) 0.159(11) 0.164(11)
N603 0.142(11) 0.145(8) 0.122(9) 0.053(8) 0.054(9) 0.073(9)
O722 0.168(12) 0.096(6) 0.344(18) 0.001(9) -0.008(13) 0.019(8)
O5F 0.193(10) 0.162(7) 0.175(8) 0.074(7) 0.092(8) 0.099(7)
O916 0.171(11) 0.152(7) 0.124(7) 0.027(7) 0.044(8) 0.058(8)
C18 0.153(11) 0.158(9) 0.140(9) 0.082(9) 0.076(9) 0.101(9)
C19 0.155(11) 0.125(8) 0.102(8) 0.036(7) 0.051(9) 0.077(9)
C20 0.152(14) 0.132(9) 0.097(10) 0.038(8) 0.056(11) 0.070(11)
C21 0.132(11) 0.128(8) 0.138(9) 0.061(8) 0.074(9) 0.067(8)
C22 0.160(11) 0.135(8) 0.129(9) 0.060(8) 0.061(9) 0.067(8)
N914 0.103(10) 0.119(7) 0.109(8) 0.030(7) 0.028(8) 0.022(8)
O448 0.177(11) 0.187(8) 0.132(7) 0.021(7) 0.043(8) 0.076(8)
N923 0.114(11) 0.103(7) 0.154(10) -0.010(8) 0.008(10) 0.029(8)
C27 0.094(9) 0.112(7) 0.086(7) 0.029(6) 0.025(7) 0.036(7)
C28 0.135(11) 0.101(7) 0.136(10) 0.043(8) 0.060(10) 0.052(8)
C29 0.136(11) 0.150(9) 0.125(9) 0.061(8) 0.067(9) 0.080(9)
C30 0.124(11) 0.140(9) 0.101(8) 0.031(8) 0.048(9) 0.052(9)
C31 0.111(10) 0.146(9) 0.132(9) 0.064(8) 0.059(9) 0.079(8)
C32 0.114(10) 0.112(7) 0.099(7) 0.038(7) 0.022(8) 0.057(8)
C33 0.145(11) 0.143(9) 0.136(9) 0.065(9) 0.071(10) 0.086(9)
C34 0.234(18) 0.144(10) 0.165(12) 0.055(10) 0.117(13) 0.109(12)
C36 0.148(13) 0.126(8) 0.118(10) 0.047(8) 0.065(10) 0.075(10)
C37 0.221(19) 0.161(11) 0.192(15) 0.081(13) 0.120(15) 0.115(13)
C40 0.198(13) 0.187(11) 0.149(10) 0.093(9) 0.115(11) 0.140(11)
N809 0.154(10) 0.116(7) 0.142(8) 0.023(7) 0.021(9) 0.069(7)
C42 0.111(10) 0.102(7) 0.116(8) 0.023(7) 0.033(9) 0.033(8)
C43 0.175(12) 0.125(8) 0.190(12) 0.088(9) 0.115(11) 0.085(9)
C44 0.122(11) 0.094(7) 0.120(9) 0.029(7) 0.032(9) 0.041(8)
C45 0.176(14) 0.136(9) 0.114(9) 0.031(9) 0.051(11) 0.073(10)
C46 0.075(9) 0.103(7) 0.113(8) 0.024(7) 0.014(8) 0.038(7)
C47 0.133(11) 0.101(7) 0.096(8) 0.025(7) 0.043(9) 0.051(8)
C48 0.177(15) 0.137(9) 0.133(11) 0.068(10) 0.079(12) 0.099(11)
C49 0.202(14) 0.162(10) 0.158(11) 0.091(9) 0.106(11) 0.118(11)
C50 0.257(16) 0.159(9) 0.142(9) 0.074(8) 0.128(11) 0.093(11)
C51 0.185(13) 0.129(8) 0.138(10) 0.066(8) 0.085(11) 0.097(10)
C52 0.156(13) 0.168(11) 0.115(10) 0.041(9) 0.061(10) 0.054(11)
C888 0.146(12) 0.136(8) 0.121(9) 0.023(8) 0.032(10) 0.066(9)
C54 0.153(11) 0.144(9) 0.149(9) 0.080(8) 0.092(9) 0.099(9)
C55 0.123(11) 0.142(9) 0.118(9) 0.050(8) 0.064(9) 0.058(9)
C56 0.132(11) 0.145(8) 0.124(9) 0.037(8) 0.057(9) 0.066(8)
C57 0.172(17) 0.176(13) 0.126(12) 0.059(12) 0.070(14) 0.112(14)
C58 0.153(13) 0.173(11) 0.163(11) 0.054(10) 0.019(11) 0.087(10)
C59 0.164(15) 0.169(11) 0.138(11) 0.088(10) 0.091(12) 0.111(12)
C60 0.146(12) 0.150(9) 0.138(10) 0.049(9) 0.050(10) 0.073(9)
C61 0.093(12) 0.095(7) 0.068(8) -0.011(7) -0.004(10) -0.004(8)
C62 0.145(13) 0.200(12) 0.112(9) 0.023(9) 0.046(10) 0.078(11)
C63 0.136(11) 0.133(8) 0.115(9) 0.053(9) 0.062(10) 0.069(9)
C64 0.117(14) 0.128(9) 0.107(11) 0.025(10) 0.048(12) 0.036(10)
C65 0.156(11) 0.135(8) 0.198(12) 0.085(9) 0.096(11) 0.078(9)
C66 0.111(11) 0.146(9) 0.086(8) 0.036(8) 0.024(8) 0.065(9)
C67 0.124(13) 0.195(13) 0.125(11) 0.083(11) 0.047(11) 0.092(12)
C68 0.173(13) 0.133(9) 0.175(12) 0.082(9) 0.091(11) 0.087(10)
C69 0.167(12) 0.134(9) 0.140(9) 0.065(8) 0.076(10) 0.075(9)
C71 0.135(12) 0.120(8) 0.122(10) 0.044(9) 0.041(10) 0.062(10)
C72 0.115(10) 0.119(8) 0.092(7) 0.017(7) 0.007(8) 0.049(8)
C73 0.168(12) 0.138(8) 0.179(11) 0.073(9) 0.089(11) 0.097(9)
C74 0.142(12) 0.114(8) 0.107(8) 0.037(8) 0.036(9) 0.066(9)
C75 0.231(18) 0.147(10) 0.179(14) 0.098(12) 0.126(15) 0.112(13)
C77 0.255(19) 0.194(13) 0.126(10) 0.044(10) 0.072(13) 0.001(13)
C78 0.112(10) 0.130(8) 0.124(9) 0.063(8) 0.041(9) 0.043(8)
C80 0.139(12) 0.181(10) 0.161(11) 0.038(9) 0.070(11) 0.060(10)
C81 0.211(16) 0.153(11) 0.150(12) 0.073(11) 0.113(13) 0.108(12)
C82 0.099(12) 0.113(8) 0.128(11) 0.021(9) 0.015(11) -0.002(9)
C83 0.156(13) 0.135(9) 0.173(12) 0.082(10) 0.064(11) 0.065(10)
C84 0.169(14) 0.128(9) 0.146(12) 0.057(10) 0.075(12) 0.062(10)
C6F 0.163(12) 0.132(8) 0.157(10) 0.067(9) 0.088(11) 0.077(9)
C86 0.157(13) 0.138(9) 0.166(12) 0.065(10) 0.079(12) 0.081(10)
C87 0.143(13) 0.148(10) 0.174(13) 0.075(11) 0.074(12) 0.079(11)
C88 0.120(13) 0.141(10) 0.114(10) 0.038(10) 0.045(11) 0.031(10)
C89 0.160(12) 0.147(9) 0.127(9) 0.078(9) 0.074(10) 0.095(10)
C90 0.130(13) 0.129(9) 0.101(10) 0.027(8) 0.040(11) 0.068(10)
C91 0.138(13) 0.112(9) 0.145(12) 0.050(10) 0.057(12) 0.062(10)
C92 0.210(15) 0.221(13) 0.154(11) 0.095(11) 0.091(12) 0.138(12)
C4F 0.222(14) 0.148(9) 0.148(9) 0.074(8) 0.104(10) 0.120(10)
C94 0.179(16) 0.157(12) 0.170(13) 0.084(12) 0.077(13) 0.070(13)
C95 0.183(16) 0.179(12) 0.132(12) 0.065(11) 0.079(13) 0.110(13)
C96 0.140(13) 0.190(13) 0.170(12) 0.077(12) 0.073(12) 0.099(12)
C97 0.116(10) 0.096(7) 0.127(9) 0.037(7) 0.033(9) 0.034(8)
C98 0.172(13) 0.136(9) 0.115(9) 0.057(8) 0.063(10) 0.094(10)
C99 0.193(15) 0.274(17) 0.214(15) 0.120(14) 0.104(14) 0.145(14)
C100 0.080(10) 0.147(9) 0.115(9) 0.046(8) 0.023(9) 0.045(8)
C101 0.135(14) 0.149(10) 0.136(11) 0.044(10) 0.061(11) 0.080(11)
C102 0.174(13) 0.159(10) 0.160(11) 0.080(10) 0.087(11) 0.067(10)
C103 0.191(15) 0.200(13) 0.130(11) 0.037(10) 0.082(12) 0.091(12)
C104 0.159(14) 0.160(11) 0.132(11) 0.059(11) 0.056(12) 0.095(12)
C105 0.171(12) 0.197(11) 0.170(11) 0.098(10) 0.102(10) 0.109(10)
C106 0.183(15) 0.176(11) 0.108(10) 0.042(10) 0.066(11) 0.108(12)
C107 0.171(14) 0.179(12) 0.191(13) 0.107(11) 0.040(12) 0.075(12)
C108 0.120(14) 0.164(12) 0.190(15) 0.061(13) 0.018(13) 0.058(12)
C109 0.120(11) 0.119(8) 0.167(11) 0.053(9) 0.057(10) 0.024(9)
C110 0.117(14) 0.148(11) 0.070(9) -0.014(9) -0.011(11) 0.056(11)
C111 0.177(12) 0.161(10) 0.123(9) 0.080(9) 0.078(10) 0.098(10)
C112 0.140(13) 0.125(8) 0.110(9) 0.018(8) 0.043(10) 0.061(10)
C113 0.162(15) 0.163(10) 0.180(14) 0.057(11) 0.098(14) 0.023(12)
C114 0.195(14) 0.151(10) 0.143(10) 0.032(9) 0.070(11) 0.092(11)
C115 0.182(13) 0.124(8) 0.147(10) 0.068(9) 0.069(10) 0.085(10)
C116 0.23(2) 0.145(10) 0.160(14) 0.042(11) 0.119(15) 0.081(13)
C118 0.148(14) 0.118(8) 0.109(9) 0.007(8) 0.010(10) 0.023(10)
C119 0.234(17) 0.323(19) 0.199(14) 0.153(14) 0.134(14) 0.209(16)
C120 0.157(13) 0.127(9) 0.126(10) 0.048(9) 0.073(11) 0.057(9)
C122 0.125(12) 0.181(12) 0.142(11) 0.045(10) 0.036(10) 0.063(10)
C123 0.143(13) 0.126(9) 0.149(11) 0.025(9) 0.064(12) 0.023(9)
C124 0.150(13) 0.161(10) 0.130(10) 0.043(9) 0.028(10) 0.063(10)
C125 0.246(16) 0.34(2) 0.218(17) -0.142(16) -0.074(17) 0.195(17)
C126 0.158(14) 0.165(11) 0.137(11) 0.062(10) 0.083(12) 0.086(11)
C923 0.25(3) 0.20(2) 0.208(18) 0.036(18) 0.031(19) 0.15(2)
C128 0.141(14) 0.142(10) 0.159(13) 0.050(11) 0.045(12) 0.075(11)
C129 0.197(17) 0.179(13) 0.126(10) 0.065(11) 0.063(13) 0.128(14)
C130 0.143(13) 0.176(11) 0.128(10) 0.045(10) 0.069(11) 0.082(11)
C131 0.129(14) 0.112(9) 0.190(16) 0.047(11) 0.053(13) 0.067(10)
C132 0.160(12) 0.193(12) 0.162(11) 0.098(10) 0.094(11) 0.105(11)
C133 0.184(16) 0.170(12) 0.202(14) 0.101(12) 0.082(13) 0.070(12)
C134 0.101(10) 0.111(8) 0.176(12) 0.033(9) 0.049(11) 0.031(8)
C135 0.168(14) 0.146(10) 0.173(13) 0.088(11) 0.092(12) 0.087(11)
C136 0.154(13) 0.178(13) 0.196(14) 0.082(12) 0.084(12) 0.105(12)
C137 0.122(14) 0.188(13) 0.103(11) 0.042(11) 0.025(12) 0.074(12)
C138 0.31(2) 0.260(16) 0.175(12) 0.116(12) 0.132(14) 0.183(16)
C139 0.083(12) 0.107(8) 0.084(10) 0.006(9) -0.003(11) -0.003(9)
C140 0.167(16) 0.176(14) 0.157(13) 0.063(13) 0.074(14) 0.103(13)
C141 0.103(12) 0.111(8) 0.097(10) 0.016(9) 0.012(10) 0.045(9)
C142 0.238(16) 0.196(13) 0.234(15) 0.141(13) 0.155(14) 0.155(13)
C143 0.144(15) 0.119(9) 0.122(11) 0.026(9) 0.056(13) 0.050(11)
C144 0.081(11) 0.144(11) 0.128(11) 0.020(10) 0.004(10) 0.026(10)
C145 0.162(15) 0.169(12) 0.139(12) 0.036(11) 0.056(12) 0.098(12)
C146 0.209(16) 0.127(10) 0.211(15) 0.087(11) 0.133(15) 0.088(11)
C147 0.161(14) 0.133(11) 0.211(15) 0.076(12) 0.074(13) 0.093(11)
C148 0.212(15) 0.195(12) 0.132(10) -0.006(11) 0.058(13) 0.061(11)
C149 0.178(16) 0.136(9) 0.165(13) 0.066(11) 0.099(14) 0.093(12)
C150 0.122(11) 0.120(9) 0.166(12) 0.056(9) 0.036(10) 0.055(9)
C3F 0.196(13) 0.144(9) 0.147(10) 0.064(8) 0.100(11) 0.076(10)
C152 0.191(15) 0.148(10) 0.173(13) 0.050(10) 0.090(12) 0.102(11)
C153 0.107(14) 0.152(12) 0.144(13) -0.006(12) -0.022(12) 0.069(12)
C154 0.149(13) 0.140(10) 0.109(10) 0.052(9) 0.058(11) 0.071(10)
C155 0.136(14) 0.189(14) 0.154(13) 0.043(13) 0.029(13) 0.088(13)
C5F 0.104(11) 0.110(8) 0.131(10) 0.025(8) 0.042(10) 0.046(8)
C157 0.177(16) 0.206(14) 0.149(13) 0.093(14) 0.088(13) 0.131(14)
C158 0.142(16) 0.168(12) 0.102(11) 0.048(11) 0.048(12) 0.068(12)
C159 0.194(16) 0.178(11) 0.148(12) 0.072(11) 0.104(13) 0.116(12)
C160 0.172(16) 0.147(10) 0.137(11) 0.050(10) 0.035(12) 0.059(12)
C161 0.180(18) 0.163(12) 0.079(9) -0.022(11) -0.022(13) 0.108(14)
C162 0.099(14) 0.144(10) 0.125(12) 0.038(11) 0.039(12) 0.050(10)
C163 0.128(14) 0.108(8) 0.110(11) 0.010(9) 0.017(11) 0.047(10)
C164 0.159(14) 0.126(9) 0.153(12) 0.038(10) 0.046(12) 0.074(11)
C165 0.116(13) 0.129(9) 0.137(11) 0.061(10) 0.057(12) 0.047(10)
C168 0.166(13) 0.174(12) 0.167(12) 0.088(11) 0.089(12) 0.104(11)
C169 0.140(15) 0.186(14) 0.113(11) 0.045(11) 0.029(12) 0.095(13)
O765 0.242(14) 0.178(9) 0.296(15) 0.025(10) 0.172(13) 0.058(9)
C171 0.181(14) 0.195(12) 0.165(12) 0.076(10) 0.069(12) 0.052(11)
C172 0.148(14) 0.154(11) 0.181(14) 0.045(12) 0.051(13) 0.086(12)
C173 0.142(14) 0.170(11) 0.137(11) 0.076(10) 0.065(12) 0.099(12)
C174 0.165(15) 0.139(10) 0.243(18) 0.068(12) 0.054(14) 0.068(11)
C175 0.20(2) 0.162(12) 0.206(17) 0.079(13) 0.050(16) -0.010(14)
C176 0.091(16) 0.151(12) 0.24(2) 0.008(13) -0.075(16) -0.043(12)
C177 0.152(12) 0.129(9) 0.151(11) 0.052(9) 0.079(11) 0.073(10)
C178 0.127(11) 0.122(8) 0.148(10) 0.054(8) 0.010(10) 0.020(8)
C179 0.72(7) 0.39(4) 0.36(4) 0.22(3) 0.37(4) 0.22(4)
C180 0.146(14) 0.150(10) 0.108(10) 0.041(9) 0.027(11) 0.037(10)
C002 0.085(11) 0.104(7) 0.064(8) -0.001(7) 0.003(9) 0.025(9)
C004 0.191(15) 0.117(8) 0.106(9) 0.020(8) 0.053(11) 0.067(11)
O744 0.37(2) 0.141(8) 0.180(10) 0.034(8) 0.081(12) 0.078(11)
C006 0.127(16) 0.135(11) 0.162(15) 0.011(12) 0.025(14) 0.048(12)
C007 0.140(14) 0.152(11) 0.108(11) 0.013(10) 0.044(12) 0.074(12)
C011 0.127(15) 0.090(9) 0.25(2) -0.022(13) -0.053(16) 0.031(11)
C012 0.128(17) 0.160(17) 0.26(2) 0.071(17) 0.034(18) 0.081(16)
C013 0.19(2) 0.184(15) 0.158(15) 0.049(15) -0.020(18) 0.034(15)
C014 0.214(19) 0.170(13) 0.156(12) 0.088(12) 0.054(14) 0.099(14)
C015 0.146(17) 0.088(9) 0.24(2) 0.011(13) 0.000(16) 0.045(11)
C016 0.143(15) 0.110(10) 0.193(15) 0.011(11) 0.016(13) 0.056(12)
C017 0.192(17) 0.127(10) 0.179(14) 0.080(11) 0.104(15) 0.085(12)
C018 0.30(3) 0.27(2) 0.28(2) 0.14(2) 0.11(3) 0.19(3)
C019 0.11(2) 0.30(3) 0.51(5) 0.15(3) -0.05(3) -0.12(2)
C020 0.202(19) 0.129(10) 0.157(14) 0.019(11) 0.057(15) 0.043(12)
C902 0.189(17) 0.143(11) 0.214(17) 0.043(13) 0.099(15) 0.063(13)
C998 0.073(12) 0.116(9) 0.130(11) -0.008(10) -0.026(11) 0.019(9)
C901 0.29(2) 0.33(2) 0.105(10) 0.039(12) 0.043(13) 0.22(2)
C915 0.171(18) 0.132(10) 0.144(14) 0.026(12) 0.048(14) 0.076(13)
C999 0.173(16) 0.158(12) 0.190(14) 0.068(12) -0.002(14) 0.013(13)
C918 0.157(19) 0.234(18) 0.28(2) 0.13(2) 0.10(2) 0.125(18)
C876 0.163(19) 0.21(2) 0.231(19) 0.091(18) 0.041(17) 0.035(17)
C903 0.187(16) 0.163(13) 0.213(15) 0.074(13) 0.103(15) 0.070(13)
C877 0.17(3) 0.121(13) 0.41(4) 0.064(19) 0.00(2) -0.019(17)
C920 0.160(15) 0.177(13) 0.172(15) 0.085(12) 0.079(14) 0.094(13)
C2F 0.167(14) 0.183(12) 0.145(12) 0.064(11) 0.085(12) 0.088(12)
C905 0.22(2) 0.31(2) 0.172(16) 0.116(17) 0.098(18) 0.10(2)
C917 0.150(16) 0.255(18) 0.189(14) 0.106(15) 0.020(14) 0.100(15)
C900 0.095(14) 0.111(9) 0.102(12) -0.020(9) 0.008(12) 0.004(11)
C922 0.22(2) 0.149(11) 0.122(12) 0.020(13) -0.002(14) 0.093(15)
C1F 0.142(13) 0.225(14) 0.188(13) 0.106(13) 0.045(12) 0.093(12)
C446 0.214(17) 0.230(15) 0.163(12) -0.023(11) 0.008(12) 0.111(13)
C444 0.243(19) 0.279(17) 0.135(11) 0.068(12) 0.072(13) 0.152(16)
C450 0.25(3) 0.43(4) 0.28(3) 0.20(3) -0.04(2) 0.00(3)
C449 0.23(2) 0.54(4) 0.35(3) 0.24(3) 0.19(2) 0.23(3)
C447 0.243(19) 0.191(12) 0.247(18) 0.003(12) 0.087(16) 0.080(12)
C457 0.44(3) 0.226(18) 0.32(2) 0.138(19) 0.20(2) 0.16(2)
C775 0.165(19) 0.41(3) 0.214(18) 0.08(2) 0.070(17) 0.030(19)
C977 0.81(8) 0.178(18) 0.50(5) 0.12(3) 0.33(5) 0.15(3)
C855 0.46(3) 0.173(13) 0.27(2) 0.110(14) 0.29(2) 0.127(17)

loop_
_atom_type_symbol
_atom_type_description
_atom_type_scat_dispersion_real
_atom_type_scat_dispersion_imag
_atom_type_scat_source
C C 0.0181 0.0091 'International Tables Vol C Tables 4.2.6.8 and 6.1.1.4'
H H 0.0000 0.0000 'International Tables Vol C Tables 4.2.6.8 and 6.1.1.4'
N N 0.0311 0.0180 'International Tables Vol C Tables 4.2.6.8 and 6.1.1.4'
O O 0.0492 0.0322 'International Tables Vol C Tables 4.2.6.8 and 6.1.1.4'
Cl Cl 0.3639 0.7018 'International Tables Vol C Tables 4.2.6.8 and 6.1.1.4'
F F 0.0727 0.0534 'International Tables Vol C Tables 4.2.6.8 and 6.1.1.4'

loop_
_geom_angle_atom_site_label_1
_geom_angle_atom_site_label_2
_geom_angle_atom_site_label_3
_geom_angle
_geom_angle_site_symmetry_1
_geom_angle_site_symmetry_3
O744 N744 O765 119.0(14) . .
O744 N744 C144 119.5(14) . .
O765 N744 C144 121.5(14) . .
C103 O19 C106 118.8(10) . .
C109 O20 C71 115.4(8) . .
C120 O22 C50 115.1(10) . .
C55 O23 C132 119.1(9) . .
C1F O1F C5F 120.7(8) . .
C81 N602 C64 128.1(12) . .
C139 O28 C180 119.2(9) . .
C64 N601 C48 114.1(12) . .
C28 N806 C33 129.2(9) . .
C002 N600 C48 110.8(10) . .
C004 N910 C51 125.5(10) . .
C42 N802 C44 117.1(8) . .
C108 O40 C128 121.1(11) . .
C97 N1 C74 126.1(10) . .
C129 O504 C020 117.4(11) . .
C18 N5 C47 119.7(8) . .
C59 N7 C20 115.4(11) . .
C63 N8 C154 117.4(11) . .
C157 O506 C92 111.4(12) . .
C91 N11 C84 114.0(12) . .
C98 N12 C40 112.7(11) . .
C135 N14 N19 118.2(10) . .
C915 N15 C57 129.3(13) . .
C017 O801 C113 108.5(11) . .
C149 N19 N14 115.0(10) . .
C152 O904 C905 113.8(12) . .
C162 N23 C90 130.0(11) . .
N29 N25 C13 125.7(10) . .
C164 N26 C34 110.4(11) . .
C173 N27 C165 116.8(12) . .
C155 N28 C168 114.0(11) . .
N25 N29 C31 118.9(8) . .
C57 N30 C91 116.0(13) . .
C150 N508 C46 129.0(9) . .
C29 C4 C33 111.0(11) . .
C177 N605 C32 118.4(9) . .
C33 N807 C46 116.8(8) . .
C110 N805 C920 128.4(12) . .
C141 N505 C131 114.4(12) . .
O25 N503 O502 119.5(14) . .
O25 N503 C87 122.0(11) . .
O502 N503 C87 118.5(12) . .
C900 N912 C78 130.9(11) . .
C143 N913 C165 116.3(11) . .
C007 N777 C101 126.8(12) . .
N25 C13 C32 117.8(10) . .
N25 C13 C27 115.9(12) . .
C32 C13 C27 125.7(8) . .
C110 N603 C154 123.3(12) . .
C012 O722 C876 120.1(16) . .
N5 C18 C49 122.5(12) . .
N5 C18 C74 119.5(9) . .
C49 C18 C74 118.1(11) . .
C111 C19 C55 122.0(9) . .
C111 C19 C47 119.1(10) . .
C55 C19 C47 118.7(11) . .
C90 C20 N7 117.8(11) . .
C90 C20 C36 121.6(10) . .
N7 C20 C36 119.1(13) . .
C29 C21 C46 119.5(9) . .
C71 C22 C59 113.5(12) . .
C143 N914 C104 129.2(11) . .
C148 O448 C006 118.1(13) . .
C140 N923 C161 122.0(13) . .
C54 C27 C13 117.7(9) . .
O18 C28 N806 124.6(9) . .
O18 C28 C002 121.2(11) . .
N806 C28 C002 114.2(9) . .
C21 C29 C4 122.9(9) . .
C120 C30 C63 113.4(11) . .
N29 C31 C54 119.2(11) . .
N29 C31 C42 117.6(8) . .
C54 C31 C42 123.1(10) . .
N605 C32 C66 120.5(10) . .
N605 C32 C13 116.9(8) . .
C66 C32 C13 122.4(9) . .
N807 C33 C4 125.7(10) . .
N807 C33 N806 116.5(9) . .
C4 C33 N806 117.8(11) . .
N26 C34 C145 126.6(12) . .
N26 C34 C888 112.9(14) . .
C145 C34 C888 120.4(12) . .
C71 C36 C20 119.8(10) . .
C71 C36 C67 127.9(11) . .
C20 C36 C67 111.7(13) . .
C157 C37 C131 110.6(16) . .
N12 C40 C43 125.8(12) . .
N12 C40 C87 117.9(14) . .
C43 C40 C87 115.4(10) . .
C147 N809 C153 110.0(12) . .
N802 C42 C69 121.7(10) . .
N802 C42 C31 117.0(9) . .
C69 C42 C31 121.3(9) . .
C40 C43 C73 121.4(12) . .
C40 C43 C129 116.1(11) . .
C73 C43 C129 122.4(13) . .
N802 C44 C65 125.3(10) . .
N802 C44 C135 117.7(10) . .
C65 C44 C135 116.2(12) . .
C60 C45 C66 116.4(10) . .
N807 C46 N508 111.7(9) . .
N807 C46 C21 124.0(11) . .
N508 C46 C21 124.2(10) . .
N5 C47 C19 120.0(9) . .
N5 C47 C51 119.1(9) . .
C19 C47 C51 120.8(11) . .
C75 C48 N600 124.6(12) . .
C75 C48 N601 125.0(12) . .
N600 C48 N601 109.9(13) . .
C55 C49 C18 117.7(11) . .
O22 C50 C855 101.8(12) . .
N910 C51 C100 121.6(10) . .
N910 C51 C47 118.5(12) . .
C100 C51 C47 119.8(10) . .
C137 C52 C110 120.1(14) . .
C86 C888 C34 118.2(13) . .
C27 C54 C31 120.7(10) . .
C49 C55 C19 121.0(9) . .
C49 C55 O23 125.7(10) . .
C19 C55 O23 113.3(11) . .
C173 C56 C106 110.0(12) . .
N30 C57 N15 113.7(16) . .
N30 C57 C82 130.1(13) . .
N15 C57 C82 116.1(14) . .
N7 C59 C22 130.4(11) . .
N7 C59 C004 123.5(11) . .
C22 C59 C004 105.2(13) . .
C45 C60 C177 121.7(12) . .
C139 C61 C002 113.1(10) . .
C901 C62 C444 109.1(13) . .
C901 C62 C103 110.4(9) . .
C444 C62 C103 114.5(12) . .
N8 C63 C30 129.4(13) . .
N8 C63 C81 117.2(11) . .
C30 C63 C81 113.4(12) . .
N601 C64 C158 126.3(15) . .
N601 C64 N602 113.3(14) . .
C158 C64 N602 120.2(12) . .
C83 C65 C44 114.7(12) . .
C45 C66 C32 120.5(10) . .
C116 C67 C36 124.8(13) . .
C129 C68 C98 115.5(13) . .
C83 C69 C42 119.6(11) . .
C36 C71 C22 120.2(10) . .
C36 C71 O20 114.8(10) . .
C22 C71 O20 125.0(13) . .
C100 C72 C111 117.7(10) . .
C130 C73 C43 120.1(12) . .
O24 C74 N1 127.2(10) . .
O24 C74 C18 122.0(9) . .
N1 C74 C18 110.8(10) . .
C48 C75 C139 119.6(12) . .
C48 C75 C102 118.5(15) . .
C139 C75 C102 121.8(17) . .
C142 C78 C89 116.7(11) . .
C142 C78 N912 122.2(11) . .
C89 C78 N912 121.1(12) . .
O35 C81 N602 127.1(16) . .
O35 C81 C63 119.8(12) . .
N602 C81 C63 113.1(13) . .
C123 C82 C57 112.4(13) . .
C69 C83 C65 120.5(10) . .
N11 C84 C88 131.5(15) . .
N11 C84 C104 109.7(12) . .
C88 C84 C104 118.7(12) . .
O6F C6F C5F 112.5(10) . .
C128 C86 C888 118.2(11) . .
C128 C86 C149 130.8(12) . .
C888 C86 C149 111.0(13) . .
C96 C87 N503 110.0(14) . .
C96 C87 C40 127.6(14) . .
N503 C87 C40 122.3(11) . .
C017 C88 C84 113.1(14) . .
C78 C89 C97 126.8(13) . .
C78 C89 F1 116.5(9) . .
C97 C89 F1 116.7(10) . .
C20 C90 C105 125.5(11) . .
C20 C90 N23 118.2(10) . .
C105 C90 N23 115.5(13) . .
N11 C91 N30 116.3(13) . .
N11 C91 C146 123.4(12) . .
N30 C91 C146 120.2(14) . .
O506 C92 C119 102.4(12) . .
O4F C4F C3F 113.6(8) . .
O4F C4F C5F 109.7(11) . .
C3F C4F C5F 111.7(8) . .
C133 C94 C109 113.9(13) . .
C133 C94 C175 112.5(13) . .
C109 C94 C175 101.3(11) . .
C120 C95 C154 119.9(16) . .
C120 C95 C137 127.1(12) . .
C154 C95 C137 113.0(15) . .
C87 C96 C130 112.5(14) . .
N1 C97 C89 116.1(11) . .
N1 C97 C115 127.2(9) . .
C89 C97 C115 116.4(11) . .
N12 C98 C68 127.3(10) . .
N12 C98 C162 111.7(13) . .
C68 C98 C162 121.0(12) . .
C51 C100 C72 120.6(10) . .
C998 C101 N777 128.6(13) . .
C998 C101 C141 119.4(12) . .
N777 C101 C141 111.9(13) . .
C158 C102 C75 113.0(14) . .
O19 C103 C62 107.0(10) . .
O30 C104 N914 126.7(14) . .
O30 C104 C84 116.5(13) . .
N914 C104 C84 116.5(11) . .
C116 C105 C90 112.4(13) . .
C126 C106 O19 115.7(12) . .
C126 C106 C56 123.8(10) . .
O19 C106 C56 120.1(15) . .
O40 C108 C918 113.2(14) . .
O20 C109 C94 103.3(10) . .
N603 C110 N805 116.5(13) . .
N603 C110 C52 118.4(14) . .
N805 C110 C52 125.1(14) . .
C19 C111 C72 121.5(9) . .
C159 C112 C143 115.1(12) . .
O801 C113 C014 96.9(11) . .
C128 C114 C145 115.5(14) . .
C124 C115 C97 123.0(10) . .
C67 C116 C105 122.3(13) . .
C132 C118 C58 116.9(11) . .
C132 C118 C80 107.1(10) . .
C58 C118 C80 108.6(10) . .
C99 C119 C92 111.6(10) . .
C99 C119 C138 113.7(10) . .
C92 C119 C138 104.5(15) . .
C95 C120 O22 113.2(13) . .
C95 C120 C30 120.3(11) . .
O22 C120 C30 126.5(11) . .
C152 C122 C168 111.4(13) . .
C82 C123 C146 121.9(13) . .
C142 C124 C115 112.8(13) . .
C106 C126 C165 118.0(12) . .
C106 C126 C159 127.5(12) . .
C165 C126 C159 114.3(15) . .
C922 C923 C011 128(2) . .
C114 C128 O40 116.3(15) . .
C114 C128 C86 125.1(13) . .
O40 C128 C86 118.2(11) . .
O504 C129 C68 125.7(14) . .
O504 C129 C43 112.8(11) . .
C68 C129 C43 121.3(16) . .
C73 C130 C96 123.0(11) . .
N505 C131 C37 131.6(16) . .
N505 C131 C140 119.2(13) . .
C37 C131 C140 109.1(16) . .
O23 C132 C118 109.6(8) . .
C169 C134 C998 121.9(13) . .
O803 C135 N14 124.6(12) . .
O803 C135 C44 124.6(11) . .
N14 C135 C44 110.0(13) . .
C152 C136 C902 124.0(14) . .
C152 C136 C155 114.5(14) . .
C902 C136 C155 121.2(16) . .
C52 C137 C95 122.9(13) . .
O28 C139 C61 121.5(12) . .
O28 C139 C75 116.7(12) . .
C61 C139 C75 121.8(14) . .
O508 C140 N923 125.2(18) . .
O508 C140 C131 122.8(13) . .
N923 C140 C131 111.9(13) . .
N505 C141 C163 121.9(12) . .
N505 C141 C101 115.9(12) . .
C163 C141 C101 122.1(13) . .
C78 C142 C124 123.7(13) . .
N913 C143 N914 112.2(11) . .
N913 C143 C112 125.7(15) . .
N914 C143 C112 122.1(12) . .
C174 C144 C155 119.6(13) . .
C174 C144 N744 119.5(15) . .
C155 C144 N744 120.8(12) . .
C34 C145 C114 122.4(12) . .
C34 C145 C006 120.1(15) . .
C114 C145 C006 117.2(16) . .
C91 C146 C017 111.0(16) . .
C91 C146 C123 119.2(11) . .
C017 C146 C123 129.6(16) . .
N809 C147 C016 127.5(15) . .
N809 C147 C150 114.6(13) . .
C016 C147 C150 117.7(13) . .
O448 C148 C446 107.2(16) . .
O36 C149 N19 121.6(11) . .
O36 C149 C86 124.0(12) . .
N19 C149 C86 114.2(14) . .
O510 C150 N508 125.4(12) . .
O510 C150 C147 119.1(11) . .
N508 C150 C147 115.4(11) . .
O3F C3F C2F 110.3(12) . .
O3F C3F C4F 114.3(7) . .
C2F C3F C4F 109.0(9) . .
C122 C152 O904 123.4(13) . .
C122 C152 C136 124.8(12) . .
O904 C152 C136 111.7(13) . .
C015 C153 C161 126.1(16) . .
C015 C153 N809 124.3(14) . .
C161 C153 N809 109.4(14) . .
N8 C154 N603 118.5(11) . .
N8 C154 C95 119.5(14) . .
N603 C154 C95 121.9(15) . .
N28 C155 C144 120.5(13) . .
N28 C155 C136 125.5(15) . .
C144 C155 C136 113.8(15) . .
O5F C5F O1F 107.3(8) . .
O5F C5F C6F 116.0(12) . .
O1F C5F C6F 104.5(8) . .
O5F C5F C4F 108.3(9) . .
O1F C5F C4F 106.9(10) . .
C6F C5F C4F 113.4(8) . .
O506 C157 C163 112.2(16) . .
O506 C157 C37 126.5(15) . .
C163 C157 C37 121.3(14) . .
C64 C158 C102 122.4(13) . .
C112 C159 C126 123.4(12) . .
C107 C160 C180 115.6(11) . .
C107 C160 C178 106.6(10) . .
C180 C160 C178 114.6(12) . .
C922 C161 C153 113.1(16) . .
C922 C161 N923 127.4(15) . .
C153 C161 N923 119.1(12) . .
O38 C162 N23 129.7(11) . .
O38 C162 C98 117.5(14) . .
N23 C162 C98 112.8(12) . .
C157 C163 C141 119.8(14) . .
C157 C163 C169 123.7(14) . .
C141 C163 C169 116.5(13) . .
N26 C164 C172 127.2(12) . .
N26 C164 C920 111.7(14) . .
C172 C164 C920 120.7(13) . .
N27 C165 C126 120.0(15) . .
N27 C165 N913 114.8(11) . .
C126 C165 N913 125.1(11) . .
N28 C168 C122 129.4(12) . .
N28 C168 C007 118.2(11) . .
C122 C168 C007 112.4(14) . .
C134 C169 C163 120.6(13) . .
C164 C172 C006 119.5(14) . .
N27 C173 C56 130.9(12) . .
N27 C173 C900 117.1(11) . .
C56 C173 C900 112.0(14) . .
C144 C174 C903 122.3(15) . .
N605 C177 C60 122.0(10) . .
N605 C177 C915 119.6(11) . .
C60 C177 C915 118.1(13) . .
O28 C180 C160 105.6(10) . .
N600 C002 C61 129.9(9) . .
N600 C002 C28 112.7(11) . .
C61 C002 C28 117.4(9) . .
O800 C004 N910 126.8(10) . .
O800 C004 C59 122.5(11) . .
N910 C004 C59 109.6(11) . .
O448 C006 C145 117.5(15) . .
O448 C006 C172 126.8(15) . .
C145 C006 C172 115.7(16) . .
O906 C007 N777 124.5(13) . .
O906 C007 C168 125.6(12) . .
N777 C007 C168 109.9(13) . .
C923 C011 C015 115.9(16) . .
C016 C012 O722 128.9(18) . .
C016 C012 C015 120.6(17) . .
O722 C012 C015 110(2) . .
C018 C013 C457 112.7(17) . .
C018 C013 C020 94.6(17) . .
C457 C013 C020 104.5(16) . .
C999 C014 C171 107.0(13) . .
C999 C014 C113 117.1(12) . .
C171 C014 C113 105.0(11) . .
C153 C015 C011 114.2(17) . .
C153 C015 C012 116.3(17) . .
C011 C015 C012 129.5(18) . .
C012 C016 C147 120.9(16) . .
C88 C017 O801 125.9(12) . .
C88 C017 C146 126.7(16) . .
O801 C017 C146 107.4(15) . .
O504 C020 C013 97.8(12) . .
C903 C902 C136 119.2(15) . .
C101 C998 C134 118.9(12) . .
O916 C915 N15 122.6(13) . .
O916 C915 C177 121.9(14) . .
N15 C915 C177 115.5(14) . .
C917 C918 C108 112.0(16) . .
C917 C918 C176 114.2(15) . .
C108 C918 C176 111.4(15) . .
O722 C876 C877 108.9(18) . .
C902 C903 C174 123.3(14) . .
C019 C877 C977 119(2) . .
C019 C877 C876 105(3) . .
C977 C877 C876 107.7(19) . .
O804 C920 N805 127.2(13) . .
O804 C920 C164 117.4(17) . .
N805 C920 C164 114.5(12) . .
O2F C2F C1F 116.3(12) . .
O2F C2F C3F 106.3(9) . .
C1F C2F C3F 114.2(14) . .
O904 C905 C449 118.4(18) . .
O15 C900 N912 125.6(11) . .
O15 C900 C173 125.2(12) . .
N912 C900 C173 109.2(12) . .
C923 C922 C161 121.3(19) . .
C2F C1F O1F 106.9(10) . .
C148 C446 C125 112.6(16) . .
C148 C446 C447 117.2(18) . .
C125 C446 C447 104.8(17) . .
C905 C449 C775 98.1(18) . .
C905 C449 C450 104(2) . .
C775 C449 C450 99(2) . .
C179 C855 C50 116(3) . .
C179 C855 C77 109(3) . .
C50 C855 C77 95.0(16) . .

loop_
_geom_bond_atom_site_label_1
_geom_bond_atom_site_label_2
_geom_bond_distance
_geom_bond_site_symmetry_2
O15 C900 1.202(14) .
F1 C89 1.422(13) .
N744 O744 1.139(13) .
N744 O765 1.202(12) .
N744 C144 1.482(15) .
O18 C28 1.188(11) .
O19 C103 1.444(14) .
O19 C106 1.408(12) .
O20 C109 1.472(13) .
O20 C71 1.364(11) .
O4F C4F 1.419(12) .
O22 C120 1.370(12) .
O22 C50 1.488(14) .
O23 C55 1.391(11) .
O23 C132 1.470(12) .
O24 C74 1.211(11) .
O25 N503 1.206(11) .
O1F C1F 1.450(12) .
O1F C5F 1.498(11) .
N602 C81 1.399(12) .
N602 C64 1.369(16) .
O28 C139 1.325(12) .
O28 C180 1.478(12) .
N601 C64 1.305(12) .
N601 C48 1.441(15) .
O30 C104 1.247(12) .
N806 C28 1.389(13) .
N806 C33 1.450(12) .
N600 C002 1.380(13) .
N600 C48 1.400(13) .
O3F C3F 1.379(13) .
O6F C6F 1.468(13) .
O35 C81 1.149(14) .
O36 C149 1.188(16) .
N910 C004 1.384(13) .
N910 C51 1.379(11) .
O38 C162 1.254(15) .
N802 C42 1.330(12) .
N802 C44 1.329(12) .
O40 C108 1.378(15) .
O40 C128 1.423(14) .
N1 C97 1.432(13) .
N1 C74 1.361(11) .
O504 C129 1.363(16) .
O504 C020 1.532(16) .
O803 C135 1.181(15) .
O508 C140 1.251(15) .
N5 C18 1.335(12) .
N5 C47 1.379(12) .
O906 C007 1.196(14) .
N7 C59 1.227(17) .
N7 C20 1.395(14) .
N8 C63 1.303(14) .
N8 C154 1.355(15) .
O506 C157 1.424(15) .
O506 C92 1.494(14) .
O800 C004 1.139(12) .
N11 C91 1.355(15) .
N11 C84 1.331(12) .
N12 C98 1.361(14) .
N12 C40 1.381(11) .
N14 C135 1.349(13) .
N14 N19 1.378(10) .
N15 C915 1.332(15) .
N15 C57 1.472(13) .
O502 N503 1.250(11) .
O801 C017 1.449(17) .
O801 C113 1.495(12) .
N19 C149 1.374(13) .
O804 C920 1.268(15) .
O904 C152 1.392(14) .
O904 C905 1.41(2) .
N23 C162 1.369(15) .
N23 C90 1.454(13) .
O2F C2F 1.351(15) .
N25 N29 1.238(11) .
N25 C13 1.354(11) .
N26 C164 1.377(14) .
N26 C34 1.407(15) .
N27 C173 1.279(17) .
N27 C165 1.368(13) .
N28 C155 1.311(16) .
N28 C168 1.298(15) .
N29 C31 1.391(13) .
N30 C57 1.293(18) .
N30 C91 1.365(13) .
N508 C150 1.349(13) .
N508 C46 1.380(12) .
O510 C150 1.203(11) .
C4 C29 1.450(14) .
C4 C33 1.440(13) .
N605 C177 1.270(13) .
N605 C32 1.371(10) .
N807 C33 1.334(13) .
N807 C46 1.321(11) .
N805 C110 1.350(15) .
N805 C920 1.311(18) .
N505 C141 1.311(13) .
N505 C131 1.325(17) .
N503 C87 1.463(15) .
N912 C900 1.367(14) .
N912 C78 1.380(11) .
N913 C143 1.265(13) .
N913 C165 1.341(14) .
N777 C007 1.398(14) .
N777 C101 1.418(13) .
C13 C32 1.468(16) .
C13 C27 1.472(15) .
N603 C110 1.308(14) .
N603 C154 1.386(14) .
O722 C012 1.414(19) .
O722 C876 1.459(17) .
O5F C5F 1.318(13) .
O916 C915 1.275(16) .
C18 C49 1.429(12) .
C18 C74 1.481(15) .
C19 C111 1.374(15) .
C19 C55 1.411(14) .
C19 C47 1.408(12) .
C20 C90 1.252(15) .
C20 C36 1.457(15) .
C21 C29 1.309(14) .
C21 C46 1.367(12) .
C22 C71 1.368(13) .
C22 C59 1.471(16) .
N914 C143 1.362(15) .
N914 C104 1.340(15) .
O448 C148 1.412(17) .
O448 C006 1.369(16) .
N923 C140 1.372(13) .
N923 C161 1.451(17) .
C27 C54 1.298(12) .
C28 C002 1.524(12) .
C30 C120 1.396(15) .
C30 C63 1.389(12) .
C31 C54 1.393(11) .
C31 C42 1.511(14) .
C32 C66 1.377(12) .
C34 C145 1.329(19) .
C34 C888 1.469(15) .
C36 C71 1.372(15) .
C36 C67 1.501(16) .
C37 C157 1.36(2) .
C37 C131 1.391(16) .
C40 C43 1.349(17) .
C40 C87 1.422(18) .
N809 C147 1.344(13) .
N809 C153 1.475(16) .
C42 C69 1.422(12) .
C43 C73 1.427(13) .
C43 C129 1.420(17) .
C44 C65 1.380(12) .
C44 C135 1.522(16) .
C45 C60 1.352(13) .
C45 C66 1.349(14) .
C47 C51 1.389(13) .
C48 C75 1.344(19) .
C49 C55 1.353(16) .
C50 C855 1.62(2) .
C51 C100 1.374(15) .
C52 C137 1.330(15) .
C52 C110 1.441(15) .
C888 C86 1.402(14) .
C56 C173 1.460(16) .
C56 C106 1.388(16) .
C57 C82 1.496(18) .
C58 C118 1.504(14) .
C59 C004 1.649(17) .
C60 C177 1.373(15) .
C61 C139 1.394(13) .
C61 C002 1.378(12) .
C62 C901 1.525(16) .
C62 C444 1.498(18) .
C62 C103 1.528(14) .
C63 C81 1.541(19) .
C64 C158 1.302(15) .
C65 C83 1.433(16) .
C67 C116 1.216(18) .
C68 C129 1.376(14) .
C68 C98 1.378(16) .
C69 C83 1.299(14) .
C72 C100 1.435(12) .
C72 C111 1.409(13) .
C73 C130 1.344(16) .
C75 C139 1.377(18) .
C75 C102 1.453(14) .
C77 C855 1.71(3) .
C78 C142 1.371(18) .
C78 C89 1.316(14) .
C80 C118 1.574(14) .
C82 C123 1.326(14) .
C84 C88 1.331(16) .
C84 C104 1.619(18) .
C6F C5F 1.495(12) .
C86 C128 1.390(18) .
C86 C149 1.495(17) .
C87 C96 1.379(14) .
C88 C017 1.302(18) .
C89 C97 1.367(12) .
C90 C105 1.462(15) .
C91 C146 1.451(18) .
C92 C119 1.539(17) .
C4F C3F 1.575(14) .
C4F C5F 1.512(14) .
C94 C133 1.444(18) .
C94 C109 1.569(13) .
C94 C175 1.594(19) .
C95 C120 1.400(18) .
C95 C154 1.419(14) .
C95 C137 1.469(18) .
C96 C130 1.438(17) .
C97 C115 1.346(15) .
C98 C162 1.538(15) .
C99 C119 1.503(18) .
C101 C998 1.347(15) .
C101 C141 1.439(16) .
C102 C158 1.473(18) .
C105 C116 1.461(16) .
C106 C126 1.394(18) .
C107 C160 1.501(15) .
C108 C918 1.506(17) .
C112 C159 1.342(17) .
C112 C143 1.475(15) .
C113 C014 1.704(19) .
C114 C128 1.380(16) .
C114 C145 1.445(17) .
C115 C124 1.458(16) .
C118 C132 1.519(16) .
C119 C138 1.63(2) .
C122 C152 1.404(16) .
C122 C168 1.434(15) .
C123 C146 1.443(19) .
C124 C142 1.425(14) .
C125 C446 1.539(15) .
C126 C165 1.448(16) .
C126 C159 1.378(16) .
C923 C922 1.27(2) .
C923 C011 1.42(2) .
C131 C140 1.511(19) .
C134 C169 1.354(15) .
C134 C998 1.403(14) .
C136 C152 1.325(18) .
C136 C902 1.400(17) .
C136 C155 1.472(16) .
C141 C163 1.369(14) .
C144 C174 1.333(15) .
C144 C155 1.486(18) .
C145 C006 1.410(18) .
C146 C017 1.459(16) .
C147 C016 1.354(17) .
C147 C150 1.546(18) .
C148 C446 1.388(19) .
C3F C2F 1.529(16) .
C153 C015 1.363(18) .
C153 C161 1.532(18) .
C157 C163 1.412(18) .
C160 C180 1.507(17) .
C160 C178 1.508(14) .
C161 C922 1.379(18) .
C163 C169 1.429(16) .
C164 C172 1.344(18) .
C164 C920 1.525(18) .
C168 C007 1.508(17) .
C171 C014 1.548(14) .
C172 C006 1.415(17) .
C173 C900 1.588(17) .
C174 C903 1.368(18) .
C176 C918 1.70(2) .
C177 C915 1.468(16) .
C179 C855 1.12(3) .
C011 C015 1.48(2) .
C012 C016 1.28(2) .
C012 C015 1.43(2) .
C013 C018 1.41(2) .
C013 C457 1.62(2) .
C013 C020 1.62(2) .
C014 C999 1.415(17) .
C019 C877 1.33(3) .
C902 C903 1.311(19) .
C918 C917 1.436(19) .
C876 C877 1.48(2) .
C877 C977 1.551(18) .
C2F C1F 1.447(15) .
C905 C449 1.53(2) .
C446 C447 1.63(2) .
C450 C449 1.71(3) .
C449 C775 1.54(2) .

loop_
_geom_torsion_atom_site_label_1
_geom_torsion_atom_site_label_2
_geom_torsion_atom_site_label_3
_geom_torsion_atom_site_label_4
_geom_torsion
_geom_torsion_site_symmetry_1
_geom_torsion_site_symmetry_2
_geom_torsion_site_symmetry_3
_geom_torsion_site_symmetry_4
C135 N14 N19 C149 176.4(10) . . . .
C13 N25 N29 C31 9.8(17) . . . .
N29 N25 C13 C32 178.1(11) . . . .
N29 N25 C13 C27 -10.4(16) . . . .
C47 N5 C18 C49 -2.8(15) . . . .
C47 N5 C18 C74 176.5(10) . . . .
C59 N7 C20 C90 179.6(14) . . . .
C59 N7 C20 C36 -13.7(18) . . . .
N25 C13 C27 C54 11.5(14) . . . .
C32 C13 C27 C54 -177.8(10) . . . .
C33 N806 C28 O18 8.0(19) . . . .
C33 N806 C28 C002 -169.3(9) . . . .
C46 C21 C29 C4 3.5(18) . . . .
C33 C4 C29 C21 -2.1(15) . . . .
N25 N29 C31 C54 -9.9(14) . . . .
N25 N29 C31 C42 172.6(9) . . . .
C177 N605 C32 C66 4.3(16) . . . .
C177 N605 C32 C13 179.6(11) . . . .
N25 C13 C32 N605 -171.9(8) . . . .
C27 C13 C32 N605 17.5(15) . . . .
N25 C13 C32 C66 3.3(16) . . . .
C27 C13 C32 C66 -167.3(9) . . . .
C46 N807 C33 C4 1.0(16) . . . .
C46 N807 C33 N806 179.9(7) . . . .
C29 C4 C33 N807 -0.3(15) . . . .
C29 C4 C33 N806 -179.2(8) . . . .
C28 N806 C33 N807 174.7(11) . . . .
C28 N806 C33 C4 -6.3(16) . . . .
C164 N26 C34 C145 -6(2) . . . .
C164 N26 C34 C888 176.8(10) . . . .
C90 C20 C36 C71 179.1(14) . . . .
N7 C20 C36 C71 12.9(17) . . . .
C90 C20 C36 C67 -8.4(18) . . . .
N7 C20 C36 C67 -174.6(9) . . . .
C98 N12 C40 C43 -10.2(16) . . . .
C98 N12 C40 C87 -178.6(9) . . . .
C44 N802 C42 C69 2.7(15) . . . .
C44 N802 C42 C31 -179.2(9) . . . .
N29 C31 C42 N802 168.1(8) . . . .
C54 C31 C42 N802 -9.3(14) . . . .
N29 C31 C42 C69 -13.8(15) . . . .
C54 C31 C42 C69 168.8(9) . . . .
N12 C40 C43 C73 -169.5(9) . . . .
C87 C40 C43 C73 -0.9(17) . . . .
N12 C40 C43 C129 14.0(18) . . . .
C87 C40 C43 C129 -177.4(10) . . . .
C42 N802 C44 C65 -6.2(17) . . . .
C42 N802 C44 C135 -175.2(9) . . . .
C33 N807 C46 N508 176.5(9) . . . .
C33 N807 C46 C21 0.4(15) . . . .
C150 N508 C46 N807 -177.8(9) . . . .
C150 N508 C46 C21 -1.7(17) . . . .
C29 C21 C46 N807 -2.6(16) . . . .
C29 C21 C46 N508 -178.2(11) . . . .
C18 N5 C47 C19 -2.7(15) . . . .
C18 N5 C47 C51 174.8(9) . . . .
C111 C19 C47 N5 -179.8(10) . . . .
C55 C19 C47 N5 4.6(15) . . . .
C111 C19 C47 C51 2.8(16) . . . .
C55 C19 C47 C51 -172.8(10) . . . .
C002 N600 C48 C75 4.2(16) . . . .
C002 N600 C48 N601 176.2(7) . . . .
C64 N601 C48 C75 -8.2(16) . . . .
C64 N601 C48 N600 179.8(8) . . . .
N5 C18 C49 C55 6.3(16) . . . .
C74 C18 C49 C55 -173.0(11) . . . .
C120 O22 C50 C855 176.9(11) . . . .
C004 N910 C51 C100 7.2(17) . . . .
C004 N910 C51 C47 -175.2(11) . . . .
N5 C47 C51 N910 -1.9(16) . . . .
C19 C47 C51 N910 175.5(10) . . . .
N5 C47 C51 C100 175.8(11) . . . .
C19 C47 C51 C100 -6.8(17) . . . .
N26 C34 C888 C86 -178.2(10) . . . .
C145 C34 C888 C86 4(2) . . . .
C13 C27 C54 C31 -12.7(15) . . . .
N29 C31 C54 C27 12.0(15) . . . .
C42 C31 C54 C27 -170.6(10) . . . .
C18 C49 C55 C19 -4.2(17) . . . .
C18 C49 C55 O23 177.7(8) . . . .
C111 C19 C55 C49 -176.5(12) . . . .
C47 C19 C55 C49 -1.0(17) . . . .
C111 C19 C55 O23 1.8(16) . . . .
C47 C19 C55 O23 177.3(8) . . . .
C132 O23 C55 C49 15.5(16) . . . .
C132 O23 C55 C19 -162.7(9) . . . .
C91 N30 C57 N15 177.2(7) . . . .
C91 N30 C57 C82 1.0(18) . . . .
C915 N15 C57 N30 164.7(12) . . . .
C915 N15 C57 C82 -18.5(17) . . . .
C20 N7 C59 C22 10(2) . . . .
C20 N7 C59 C004 177.6(9) . . . .
C71 C22 C59 N7 -5(2) . . . .
C71 C22 C59 C004 -174.0(9) . . . .
C66 C45 C60 C177 -6.8(18) . . . .
C154 N8 C63 C30 -0.1(17) . . . .
C154 N8 C63 C81 178.1(9) . . . .
C120 C30 C63 N8 0.6(16) . . . .
C120 C30 C63 C81 -177.7(9) . . . .
C48 N601 C64 C158 4.6(18) . . . .
C48 N601 C64 N602 180.0(8) . . . .
C81 N602 C64 N601 -162.4(9) . . . .
C81 N602 C64 C158 13.4(19) . . . .
N802 C44 C65 C83 10.3(17) . . . .
C135 C44 C65 C83 179.4(10) . . . .
C60 C45 C66 C32 5.9(18) . . . .
N605 C32 C66 C45 -4.8(16) . . . .
C13 C32 C66 C45 -179.8(12) . . . .
C71 C36 C67 C116 -175.3(17) . . . .
C20 C36 C67 C116 13(2) . . . .
N802 C42 C69 C83 -4.5(17) . . . .
C31 C42 C69 C83 177.6(11) . . . .
C20 C36 C71 C22 -7.5(18) . . . .
C67 C36 C71 C22 -178.6(9) . . . .
C20 C36 C71 O20 174.5(9) . . . .
C67 C36 C71 O20 3.4(19) . . . .
C59 C22 C71 C36 3.0(16) . . . .
C59 C22 C71 O20 -179.1(9) . . . .
C109 O20 C71 C36 -174.1(10) . . . .
C109 O20 C71 C22 7.9(15) . . . .
C40 C43 C73 C130 2.9(17) . . . .
C129 C43 C73 C130 179.2(11) . . . .
C97 N1 C74 O24 -8.3(17) . . . .
C97 N1 C74 C18 174.6(9) . . . .
N5 C18 C74 O24 173.9(9) . . . .
C49 C18 C74 O24 -6.8(16) . . . .
N5 C18 C74 N1 -8.8(14) . . . .
C49 C18 C74 N1 170.5(9) . . . .
N600 C48 C75 C139 -4(2) . . . .
N601 C48 C75 C139 -174.5(9) . . . .
N600 C48 C75 C102 -179.5(9) . . . .
N601 C48 C75 C102 10(2) . . . .
C900 N912 C78 C142 -13.2(19) . . . .
C900 N912 C78 C89 169.0(12) . . . .
C64 N602 C81 O35 0(2) . . . .
C64 N602 C81 C63 176.3(10) . . . .
N8 C63 C81 O35 176.0(11) . . . .
C30 C63 C81 O35 -5.4(16) . . . .
N8 C63 C81 N602 -0.6(14) . . . .
C30 C63 C81 N602 178.0(8) . . . .
N30 C57 C82 C123 -2.5(18) . . . .
N15 C57 C82 C123 -178.6(9) . . . .
C42 C69 C83 C65 9.0(19) . . . .
C44 C65 C83 C69 -11.5(17) . . . .
C91 N11 C84 C88 4.5(18) . . . .
C91 N11 C84 C104 -179.3(8) . . . .
C34 C888 C86 C128 -4.3(18) . . . .
C34 C888 C86 C149 176.3(10) . . . .
O25 N503 C87 C96 170.1(9) . . . .
O502 N503 C87 C96 -8.9(16) . . . .
O25 N503 C87 C40 -6.4(18) . . . .
O502 N503 C87 C40 174.6(10) . . . .
N12 C40 C87 C96 169.0(11) . . . .
C43 C40 C87 C96 -0.6(18) . . . .
N12 C40 C87 N503 -15.2(17) . . . .
C43 C40 C87 N503 175.3(11) . . . .
N11 C84 C88 C017 -3(2) . . . .
C104 C84 C88 C017 -178.8(10) . . . .
C142 C78 C89 C97 3.5(18) . . . .
N912 C78 C89 C97 -178.6(9) . . . .
C142 C78 C89 F1 -178.1(10) . . . .
N912 C78 C89 F1 -0.2(15) . . . .
N7 C20 C90 C105 172.8(9) . . . .
C36 C20 C90 C105 6(2) . . . .
N7 C20 C90 N23 -18(2) . . . .
C36 C20 C90 N23 175.9(9) . . . .
C162 N23 C90 C20 -172.0(14) . . . .
C162 N23 C90 C105 -1.4(18) . . . .
C84 N11 C91 N30 179.4(8) . . . .
C84 N11 C91 C146 -2.9(15) . . . .
C57 N30 C91 N11 -179.3(10) . . . .
C57 N30 C91 C146 2.9(15) . . . .
C157 O506 C92 C119 178.3(8) . . . .
N503 C87 C96 C130 -176.2(11) . . . .
C40 C87 C96 C130 0.1(18) . . . .
C74 N1 C97 C89 176.6(9) . . . .
C74 N1 C97 C115 3.2(18) . . . .
C78 C89 C97 N1 179.8(10) . . . .
F1 C89 C97 N1 1.4(13) . . . .
C78 C89 C97 C115 -6.1(17) . . . .
F1 C89 C97 C115 175.6(10) . . . .
C40 N12 C98 C68 1.1(16) . . . .
C40 N12 C98 C162 -179.2(8) . . . .
C129 C68 C98 N12 3.0(18) . . . .
C129 C68 C98 C162 -176.6(9) . . . .
N910 C51 C100 C72 -176.7(8) . . . .
C47 C51 C100 C72 5.7(17) . . . .
C111 C72 C100 C51 -0.7(15) . . . .
C007 N777 C101 C998 9.0(19) . . . .
C007 N777 C101 C141 -172.8(10) . . . .
C48 C75 C102 C158 -6.8(17) . . . .
C139 C75 C102 C158 177.5(11) . . . .
C106 O19 C103 C62 177.7(10) . . . .
C901 C62 C103 O19 65.7(15) . . . .
C444 C62 C103 O19 -57.9(15) . . . .
C143 N914 C104 O30 2(2) . . . .
C143 N914 C104 C84 175.7(11) . . . .
N11 C84 C104 O30 -172.4(8) . . . .
C88 C84 C104 O30 4.3(16) . . . .
N11 C84 C104 N914 12.8(13) . . . .
C88 C84 C104 N914 -170.5(10) . . . .
C20 C90 C105 C116 -6(2) . . . .
N23 C90 C105 C116 -175.8(10) . . . .
C103 O19 C106 C126 -171.6(12) . . . .
C103 O19 C106 C56 15.4(16) . . . .
C173 C56 C106 C126 2.7(17) . . . .
C173 C56 C106 O19 175.1(9) . . . .
C128 O40 C108 C918 -176.6(11) . . . .
C71 O20 C109 C94 173.2(9) . . . .
C133 C94 C109 O20 -62.8(14) . . . .
C175 C94 C109 O20 176.1(12) . . . .
C154 N603 C110 N805 178.9(9) . . . .
C154 N603 C110 C52 -0.7(18) . . . .
C920 N805 C110 N603 167.8(14) . . . .
C920 N805 C110 C52 -13(2) . . . .
C137 C52 C110 N603 4.0(18) . . . .
C137 C52 C110 N805 -175.6(12) . . . .
C55 C19 C111 C72 177.8(9) . . . .
C47 C19 C111 C72 2.3(17) . . . .
C100 C72 C111 C19 -3.3(15) . . . .
C017 O801 C113 C014 170.7(9) . . . .
N1 C97 C115 C124 -178.2(10) . . . .
C89 C97 C115 C124 8.3(18) . . . .
C36 C67 C116 C105 -14(3) . . . .
C90 C105 C116 C67 10(2) . . . .
O506 C92 C119 C99 -67.8(13) . . . .
O506 C92 C119 C138 168.9(8) . . . .
C154 C95 C120 O22 178.3(9) . . . .
C137 C95 C120 O22 -0.2(18) . . . .
C154 C95 C120 C30 -1.1(18) . . . .
C137 C95 C120 C30 -179.6(11) . . . .
C50 O22 C120 C95 175.4(10) . . . .
C50 O22 C120 C30 -5.1(16) . . . .
C63 C30 C120 C95 0.0(16) . . . .
C63 C30 C120 O22 -179.4(9) . . . .
C57 C82 C123 C146 -0.2(17) . . . .
C97 C115 C124 C142 -8.0(17) . . . .
O19 C106 C126 C165 179.9(9) . . . .
C56 C106 C126 C165 -7(2) . . . .
O19 C106 C126 C159 6(2) . . . .
C56 C106 C126 C159 178.5(11) . . . .
C145 C114 C128 O40 -176.1(10) . . . .
C145 C114 C128 C86 -4(2) . . . .
C108 O40 C128 C114 -8.0(17) . . . .
C108 O40 C128 C86 178.9(13) . . . .
C888 C86 C128 C114 4(2) . . . .
C149 C86 C128 C114 -176.6(12) . . . .
C888 C86 C128 O40 176.6(9) . . . .
C149 C86 C128 O40 -4(2) . . . .
C020 O504 C129 C68 18.3(17) . . . .
C020 O504 C129 C43 -166.0(10) . . . .
C98 C68 C129 O504 176.4(11) . . . .
C98 C68 C129 C43 1.0(16) . . . .
C40 C43 C129 O504 175.4(10) . . . .
C73 C43 C129 O504 -1.1(16) . . . .
C40 C43 C129 C68 -8.7(17) . . . .
C73 C43 C129 C68 174.8(10) . . . .
C43 C73 C130 C96 -3.5(19) . . . .
C87 C96 C130 C73 2.0(18) . . . .
C141 N505 C131 C37 -6.7(19) . . . .
C141 N505 C131 C140 171.6(10) . . . .
C157 C37 C131 N505 3(2) . . . .
C157 C37 C131 C140 -175.2(12) . . . .
C55 O23 C132 C118 72.1(11) . . . .
C58 C118 C132 O23 47.2(13) . . . .
C80 C118 C132 O23 169.3(8) . . . .
N19 N14 C135 O803 -5(2) . . . .
N19 N14 C135 C44 -175.3(8) . . . .
N802 C44 C135 O803 -179.1(13) . . . .
C65 C44 C135 O803 10.9(19) . . . .
N802 C44 C135 N14 -8.6(15) . . . .
C65 C44 C135 N14 -178.6(9) . . . .
C110 C52 C137 C95 -7.5(19) . . . .
C120 C95 C137 C52 -174.1(12) . . . .
C154 C95 C137 C52 7.3(17) . . . .
C180 O28 C139 C61 5.9(17) . . . .
C180 O28 C139 C75 -171.5(10) . . . .
C002 C61 C139 O28 179.6(11) . . . .
C002 C61 C139 C75 -3.1(17) . . . .
C48 C75 C139 O28 -179.5(11) . . . .
C102 C75 C139 O28 -3.9(19) . . . .
C48 C75 C139 C61 3(2) . . . .
C102 C75 C139 C61 178.7(10) . . . .
C161 N923 C140 O508 -1.8(19) . . . .
C161 N923 C140 C131 178.2(11) . . . .
N505 C131 C140 O508 162.9(11) . . . .
C37 C131 C140 O508 -18.4(17) . . . .
N505 C131 C140 N923 -17.1(16) . . . .
C37 C131 C140 N923 161.6(10) . . . .
C131 N505 C141 C163 5.8(18) . . . .
C131 N505 C141 C101 -177.8(9) . . . .
C998 C101 C141 N505 178.2(12) . . . .
N777 C101 C141 N505 -0.2(15) . . . .
C998 C101 C141 C163 -5.4(18) . . . .
N777 C101 C141 C163 176.2(9) . . . .
C89 C78 C142 C124 -3.3(19) . . . .
N912 C78 C142 C124 178.8(9) . . . .
C115 C124 C142 C78 5.3(17) . . . .
C165 N913 C143 N914 179.8(11) . . . .
C165 N913 C143 C112 -0.5(19) . . . .
C104 N914 C143 N913 178.5(10) . . . .
C104 N914 C143 C112 -1(2) . . . .
C159 C112 C143 N913 3.4(19) . . . .
C159 C112 C143 N914 -176.9(12) . . . .
O744 N744 C144 C174 -11(2) . . . .
O765 N744 C144 C174 168.1(14) . . . .
O744 N744 C144 C155 172.8(15) . . . .
O765 N744 C144 C155 -8(2) . . . .
N26 C34 C145 C114 178.9(11) . . . .
C888 C34 C145 C114 -4(2) . . . .
N26 C34 C145 C006 5(2) . . . .
C888 C34 C145 C006 -177.8(11) . . . .
C128 C114 C145 C34 3(2) . . . .
C128 C114 C145 C006 177.4(11) . . . .
N11 C91 C146 C017 0.4(16) . . . .
N30 C91 C146 C017 178.0(9) . . . .
N11 C91 C146 C123 177.1(10) . . . .
N30 C91 C146 C123 -5.3(17) . . . .
C82 C123 C146 C91 3.8(19) . . . .
C82 C123 C146 C017 179.7(11) . . . .
C153 N809 C147 C016 0.6(18) . . . .
C153 N809 C147 C150 176.1(10) . . . .
C006 O448 C148 C446 161.4(13) . . . .
N14 N19 C149 O36 0(2) . . . .
N14 N19 C149 C86 174.7(9) . . . .
C128 C86 C149 O36 -179.7(16) . . . .
C888 C86 C149 O36 0(2) . . . .
C128 C86 C149 N19 6(2) . . . .
C888 C86 C149 N19 -174.7(10) . . . .
C46 N508 C150 O510 -1.5(18) . . . .
C46 N508 C150 C147 177.0(10) . . . .
N809 C147 C150 O510 167.6(10) . . . .
C016 C147 C150 O510 -16.4(18) . . . .
N809 C147 C150 N508 -11.1(15) . . . .
C016 C147 C150 N508 164.9(12) . . . .
O4F C4F C3F O3F 57.7(14) . . . .
C5F C4F C3F O3F -177.5(11) . . . .
O4F C4F C3F C2F -178.3(11) . . . .
C5F C4F C3F C2F -53.5(15) . . . .
C168 C122 C152 O904 179.6(11) . . . .
C168 C122 C152 C136 -5(2) . . . .
C905 O904 C152 C122 9(2) . . . .
C905 O904 C152 C136 -166.5(15) . . . .
C902 C136 C152 C122 176.2(14) . . . .
C155 C136 C152 C122 2(2) . . . .
C902 C136 C152 O904 -8(2) . . . .
C155 C136 C152 O904 177.3(10) . . . .
C147 N809 C153 C015 2.8(18) . . . .
C147 N809 C153 C161 178.5(9) . . . .
C63 N8 C154 N603 -176.9(9) . . . .
C63 N8 C154 C95 -1.0(16) . . . .
C110 N603 C154 N8 176.8(11) . . . .
C110 N603 C154 C95 1.0(18) . . . .
C120 C95 C154 N8 1.7(16) . . . .
C137 C95 C154 N8 -179.6(10) . . . .
C120 C95 C154 N603 177.4(11) . . . .
C137 C95 C154 N603 -3.9(15) . . . .
C168 N28 C155 C144 179.7(12) . . . .
C168 N28 C155 C136 -5.7(19) . . . .
C174 C144 C155 N28 174.7(12) . . . .
N744 C144 C155 N28 -9.2(19) . . . .
C174 C144 C155 C136 -0.5(18) . . . .
N744 C144 C155 C136 175.6(10) . . . .
C152 C136 C155 N28 4(2) . . . .
C902 C136 C155 N28 -170.1(14) . . . .
C152 C136 C155 C144 179.4(13) . . . .
C902 C136 C155 C144 4.8(18) . . . .
C1F O1F C5F O5F 60.8(14) . . . .
C1F O1F C5F C6F -175.5(10) . . . .
C1F O1F C5F C4F -55.1(13) . . . .
O6F C6F C5F O5F 179.0(8) . . . .
O6F C6F C5F O1F 61.1(10) . . . .
O6F C6F C5F C4F -54.8(12) . . . .
O4F C4F C5F O5F 61.7(10) . . . .
C3F C4F C5F O5F -65.2(13) . . . .
O4F C4F C5F O1F 176.9(7) . . . .
C3F C4F C5F O1F 50.0(12) . . . .
O4F C4F C5F C6F -68.5(12) . . . .
C3F C4F C5F C6F 164.6(10) . . . .
C92 O506 C157 C163 178.9(9) . . . .
C92 O506 C157 C37 -0.3(17) . . . .
C131 C37 C157 O506 -179.8(9) . . . .
C131 C37 C157 C163 1(2) . . . .
N601 C64 C158 C102 -3(2) . . . .
N602 C64 C158 C102 -178.0(9) . . . .
C75 C102 C158 C64 3.6(18) . . . .
C143 C112 C159 C126 -4(2) . . . .
C106 C126 C159 C112 176.9(14) . . . .
C165 C126 C159 C112 2.6(19) . . . .
C015 C153 C161 C922 -6(2) . . . .
N809 C153 C161 C922 178.4(11) . . . .
C015 C153 C161 N923 167.4(14) . . . .
N809 C153 C161 N923 -8.2(15) . . . .
C140 N923 C161 C922 -4(2) . . . .
C140 N923 C161 C153 -176.5(10) . . . .
C90 N23 C162 O38 -6(2) . . . .
C90 N23 C162 C98 174.2(9) . . . .
N12 C98 C162 O38 173.5(10) . . . .
C68 C98 C162 O38 -6.8(17) . . . .
N12 C98 C162 N23 -6.6(14) . . . .
C68 C98 C162 N23 173.0(11) . . . .
O506 C157 C163 C141 179.4(9) . . . .
C37 C157 C163 C141 -1(2) . . . .
O506 C157 C163 C169 0.2(18) . . . .
C37 C157 C163 C169 179.5(13) . . . .
N505 C141 C163 C157 -2.4(18) . . . .
C101 C141 C163 C157 -178.6(11) . . . .
N505 C141 C163 C169 176.8(12) . . . .
C101 C141 C163 C169 0.6(17) . . . .
C34 N26 C164 C172 7.1(19) . . . .
C34 N26 C164 C920 179.3(10) . . . .
C173 N27 C165 C126 -3.8(19) . . . .
C173 N27 C165 N913 178.1(13) . . . .
C106 C126 C165 N27 8.0(18) . . . .
C159 C126 C165 N27 -177.2(11) . . . .
C106 C126 C165 N913 -174.2(13) . . . .
C159 C126 C165 N913 0.7(19) . . . .
C143 N913 C165 N27 176.3(10) . . . .
C143 N913 C165 C126 -2(2) . . . .
C155 N28 C168 C122 1(2) . . . .
C155 N28 C168 C007 -179.0(11) . . . .
C152 C122 C168 N28 4.1(19) . . . .
C152 C122 C168 C007 -175.8(11) . . . .
C998 C134 C169 C163 -9.3(19) . . . .
C157 C163 C169 C134 -174.1(10) . . . .
C141 C163 C169 C134 6.7(19) . . . .
N26 C164 C172 C006 -7(2) . . . .
C920 C164 C172 C006 -178.8(11) . . . .
C165 N27 C173 C56 -1(2) . . . .
C165 N27 C173 C900 176.0(10) . . . .
C106 C56 C173 N27 2.0(19) . . . .
C106 C56 C173 C900 -175.4(10) . . . .
C155 C144 C174 C903 -6(2) . . . .
N744 C144 C174 C903 177.9(13) . . . .
C32 N605 C177 C60 -5.2(19) . . . .
C32 N605 C177 C915 -179.5(10) . . . .
C45 C60 C177 N605 7(2) . . . .
C45 C60 C177 C915 -178.9(12) . . . .
C139 O28 C180 C160 -178.2(10) . . . .
C107 C160 C180 O28 70.9(14) . . . .
C178 C160 C180 O28 -53.7(13) . . . .
C48 N600 C002 C61 -4.8(15) . . . .
C48 N600 C002 C28 176.1(8) . . . .
C139 C61 C002 N600 4.4(18) . . . .
C139 C61 C002 C28 -176.5(8) . . . .
O18 C28 C002 N600 167.5(9) . . . .
N806 C28 C002 N600 -15.0(13) . . . .
O18 C28 C002 C61 -11.7(16) . . . .
N806 C28 C002 C61 165.8(10) . . . .
C51 N910 C004 O800 2(2) . . . .
C51 N910 C004 C59 170.7(9) . . . .
N7 C59 C004 O800 160.1(16) . . . .
C22 C59 C004 O800 -29.9(18) . . . .
N7 C59 C004 N910 -8.8(18) . . . .
C22 C59 C004 N910 161.1(9) . . . .
C148 O448 C006 C145 -167.4(12) . . . .
C148 O448 C006 C172 14(2) . . . .
C34 C145 C006 O448 177.1(14) . . . .
C114 C145 C006 O448 3.0(19) . . . .
C34 C145 C006 C172 -4(2) . . . .
C114 C145 C006 C172 -178.2(11) . . . .
C164 C172 C006 O448 -176.4(15) . . . .
C164 C172 C006 C145 5(2) . . . .
C101 N777 C007 O906 -14(2) . . . .
C101 N777 C007 C168 169.4(9) . . . .
N28 C168 C007 O906 167.9(15) . . . .
C122 C168 C007 O906 -12(2) . . . .
N28 C168 C007 N777 -15.2(16) . . . .
C122 C168 C007 N777 164.7(10) . . . .
C922 C923 C011 C015 10(3) . . . .
C876 O722 C012 C016 8(3) . . . .
C876 O722 C012 C015 180.0(13) . . . .
O801 C113 C014 C999 -59.9(13) . . . .
O801 C113 C014 C171 -178.3(9) . . . .
C161 C153 C015 C011 5(2) . . . .
N809 C153 C015 C011 -179.6(11) . . . .
C161 C153 C015 C012 -176.3(12) . . . .
N809 C153 C015 C012 -1(2) . . . .
C923 C011 C015 C153 -7(2) . . . .
C923 C011 C015 C012 175.5(16) . . . .
C016 C012 C015 C153 -4(2) . . . .
O722 C012 C015 C153 -176.7(14) . . . .
C016 C012 C015 C011 174.1(16) . . . .
O722 C012 C015 C011 1(2) . . . .
O722 C012 C016 C147 178.6(14) . . . .
C015 C012 C016 C147 7(3) . . . .
N809 C147 C016 C012 -6(3) . . . .
C150 C147 C016 C012 178.8(13) . . . .
C84 C88 C017 O801 -178.8(10) . . . .
C84 C88 C017 C146 0(2) . . . .
C113 O801 C017 C88 -2.8(17) . . . .
C113 O801 C017 C146 178.5(9) . . . .
C91 C146 C017 C88 1.4(19) . . . .
C123 C146 C017 C88 -174.8(14) . . . .
C91 C146 C017 O801 -179.9(9) . . . .
C123 C146 C017 O801 3.8(17) . . . .
C129 O504 C020 C013 173.5(10) . . . .
C018 C013 C020 O504 -172.0(12) . . . .
C457 C013 C020 O504 73.1(14) . . . .
C152 C136 C902 C903 -176.9(17) . . . .
C155 C136 C902 C903 -3(2) . . . .
N777 C101 C998 C134 -179.0(9) . . . .
C141 C101 C998 C134 3.0(18) . . . .
C169 C134 C998 C101 4.3(18) . . . .
C57 N15 C915 O916 6(2) . . . .
C57 N15 C915 C177 -175.4(10) . . . .
N605 C177 C915 O916 165.9(15) . . . .
C60 C177 C915 O916 -9(2) . . . .
N605 C177 C915 N15 -12.2(19) . . . .
C60 C177 C915 N15 173.2(11) . . . .
O40 C108 C918 C917 64.2(18) . . . .
O40 C108 C918 C176 -166.5(12) . . . .
C012 O722 C876 C877 -179.4(15) . . . .
C136 C902 C903 C174 -4(3) . . . .
C144 C174 C903 C902 9(3) . . . .
O722 C876 C877 C019 174(2) . . . .
O722 C876 C877 C977 -59(3) . . . .
C110 N805 C920 O804 7(3) . . . .
C110 N805 C920 C164 175.6(12) . . . .
N26 C164 C920 O804 177.5(10) . . . .
C172 C164 C920 O804 -9.7(19) . . . .
N26 C164 C920 N805 7.6(17) . . . .
C172 C164 C920 N805 -179.6(14) . . . .
O3F C3F C2F O2F 53.5(12) . . . .
C4F C3F C2F O2F -72.8(13) . . . .
O3F C3F C2F C1F -176.8(10) . . . .
C4F C3F C2F C1F 56.9(15) . . . .
C152 O904 C905 C449 174.5(13) . . . .
C78 N912 C900 O15 6(3) . . . .
C78 N912 C900 C173 -173.1(9) . . . .
N27 C173 C900 O15 -179.9(17) . . . .
C56 C173 C900 O15 -2(2) . . . .
N27 C173 C900 N912 -0.8(18) . . . .
C56 C173 C900 N912 176.9(10) . . . .
C011 C923 C922 C161 -11(3) . . . .
C153 C161 C922 C923 8(2) . . . .
N923 C161 C922 C923 -164.6(17) . . . .
O2F C2F C1F O1F 69.0(15) . . . .
C3F C2F C1F O1F -55.4(15) . . . .
C5F O1F C1F C2F 56.9(16) . . . .
O448 C148 C446 C125 -71(2) . . . .
O448 C148 C446 C447 50.6(17) . . . .
O904 C905 C449 C775 66(2) . . . .
O904 C905 C449 C450 -35(2) . . . .
O22 C50 C855 C179 60(4) . . . .
O22 C50 C855 C77 173.5(10) . . . .
